data_7035454
loop_
_publ_author_name
'Cai, Yuanjing'
'Samedov, Kerim'
'Dolinar, Brian S.'
'Albright, Haley'
'Song, Zhegang'
'Zhang, Chaocan'
'Tang, Ben Zhong'
'West, Robert'

_publ_section_title
;
 AEE-active cyclic tetraphenylsilole derivatives with \sim 100%
 solid-state fluorescence quantum efficiency.
;
_journal_issue 29
_journal_name_full 'Dalton transactions (Cambridge, England : 2003)'
_journal_page_first 12970
_journal_page_last 12975
_journal_paper_doi 10.1039/c5dt01846c
_journal_volume 44
_journal_year 2015
_chemical_formula_moiety 'C61.26 H48.66 O3.56 Si3.56, C8.74 H7.34 O0.44 Si0.44, 1.07(C4 H10 O)'
_chemical_formula_sum 'C74.3 H66.74 O5.07 Si4'
_chemical_formula_weight 1153.09
_chemical_name_systematic
;
 ?
;
_space_group_crystal_system triclinic
_space_group_IT_number 2
_space_group_name_Hall '-P 1'
_space_group_name_H-M_alt 'P -1'
_symmetry_space_group_name_Hall '-P 1'
_symmetry_space_group_name_H-M 'P -1'
_atom_sites_solution_hydrogens geom
_atom_sites_solution_primary direct
_audit_update_record
;
2014-06-25 deposited with the CCDC.
2015-06-15 downloaded from the CCDC.
;
_cell_angle_alpha 104.557(15)
_cell_angle_beta 92.741(15)
_cell_angle_gamma 100.26(2)
_cell_formula_units_Z 2
_cell_length_a 10.476(5)
_cell_length_b 12.979(6)
_cell_length_c 24.589(11)
_cell_measurement_reflns_used 8763
_cell_measurement_temperature 100.0
_cell_measurement_theta_max 25.88
_cell_measurement_theta_min 2.24
_cell_volume 3169(3)
_computing_cell_refinement 'SAINT+ Ver. 7.68A (Bruker-AXS, 2009)'
_computing_data_collection 'APEX2 Ver. 2012.14-3 (Bruker-AXS, 2012)'
_computing_data_reduction 'SAINT+ Ver. 7.68A'
_computing_molecular_graphics SHELXTL
_computing_publication_material SHELXTL
_computing_structure_refinement SHELXTL
_computing_structure_solution 'SHELXTL (Sheldrick, 2008-2012)'
_diffrn_ambient_temperature 100.0
_diffrn_detector_area_resol_mean 7.9
_diffrn_detector_type 'CCD area detector'
_diffrn_measured_fraction_theta_full 0.999
_diffrn_measured_fraction_theta_max 0.990
_diffrn_measurement_device 'three-circle diffractometer'
_diffrn_measurement_device_type 'Bruker SMART APEX2 area detector'
_diffrn_measurement_method '0.5\ \w and 0.5\ \f scans'
_diffrn_radiation_collimation 'focusing mirrors'
_diffrn_radiation_monochromator 'mirror optics'
_diffrn_radiation_probe x-ray
_diffrn_radiation_type MoK\a
_diffrn_radiation_wavelength 0.71073
_diffrn_reflns_av_R_equivalents 0.0457
_diffrn_reflns_av_unetI/netI 0.0517
_diffrn_reflns_Laue_measured_fraction_full 0.999
_diffrn_reflns_Laue_measured_fraction_max 0.990
_diffrn_reflns_limit_h_max 13
_diffrn_reflns_limit_h_min -13
_diffrn_reflns_limit_k_max 16
_diffrn_reflns_limit_k_min -15
_diffrn_reflns_limit_l_max 30
_diffrn_reflns_limit_l_min -30
_diffrn_reflns_number 44713
_diffrn_reflns_point_group_measured_fraction_full 0.999
_diffrn_reflns_point_group_measured_fraction_max 0.990
_diffrn_reflns_theta_full 26.000
_diffrn_reflns_theta_max 26.524
_diffrn_reflns_theta_min 1.649
_diffrn_source 'microfocus sealed X-ray tube'
_diffrn_source_type 'Incoatec I\ms'
_diffrn_standards_number 0
_exptl_absorpt_coefficient_mu 0.145
_exptl_absorpt_correction_T_max 1.0000
_exptl_absorpt_correction_T_min 0.8890
_exptl_absorpt_correction_type multi-scan
_exptl_absorpt_process_details
;
SADABS-2012/1 (Bruker,2012) was used for absorption correction.
wR2(int) was 0.0752 before and 0.0437 after correction.
The Ratio of minimum to maximum transmission is 0.8890.
The \l/2 correction factor is Not present.
;
_exptl_crystal_colour 'light yellow'
_exptl_crystal_colour_modifier light
_exptl_crystal_colour_primary yellow
_exptl_crystal_density_diffrn 1.208
_exptl_crystal_density_method 'not measured'
_exptl_crystal_description block
_exptl_crystal_F_000 1218
_exptl_crystal_size_max 0.136
_exptl_crystal_size_mid 0.095
_exptl_crystal_size_min 0.074
_refine_diff_density_max 0.403
_refine_diff_density_min -0.407
_refine_diff_density_rms 0.061
_refine_ls_extinction_method none
_refine_ls_goodness_of_fit_ref 1.213
_refine_ls_hydrogen_treatment constr
_refine_ls_matrix_type full
_refine_ls_number_parameters 1005
_refine_ls_number_reflns 13020
_refine_ls_number_restraints 223
_refine_ls_restrained_S_all 1.212
_refine_ls_R_factor_all 0.1031
_refine_ls_R_factor_gt 0.0750
_refine_ls_shift/su_max 0.000
_refine_ls_shift/su_mean 0.000
_refine_ls_structure_factor_coef Fsqd
_refine_ls_weighting_details 'w=1/[\s^2^(Fo^2^)+7.0418P] where P=(Fo^2^+2Fc^2^)/3'
_refine_ls_weighting_scheme calc
_refine_ls_wR_factor_gt 0.1415
_refine_ls_wR_factor_ref 0.1497
_reflns_Friedel_coverage 0.000
_reflns_number_gt 9709
_reflns_number_total 13020
_reflns_threshold_expression 'I > 2\s(I)'
_cod_data_source_file c5dt01846c2.cif
_cod_data_source_block 2
_cod_depositor_comments 'Adding full bibliography for 7035452--7035454.cif.'
_cod_original_cell_volume 3169(2)
_cod_original_formula_sum 'C74.30 H66.74 O5.07 Si4'
_cod_database_code 7035454
_shelx_space_group_comment
;
The symmetry employed for this shelxl refinement is uniquely defined
by the following loop, which should always be used as a source of
symmetry information in preference to the above space-group names.
They are only intended as comments.
;
_shelx_estimated_absorpt_t_max 0.989
_shelx_estimated_absorpt_t_min 0.981
_olex2_refinement_description
;
1. Fixed Uiso
 At 1.2 times of:
  All C(H) groups, All C(H,H) groups
 At 1.5 times of:
  All C(H,H,H) groups
2. Shared sites
{Si1A, Si1}
{O1A, O1}
{Si2A, Si2}
3. Uiso/Uaniso restraints and constraints
Uanis(Si1) = Uanis(Si1A)
Uanis(O1A) = Uanis(O1)
Uanis(Si2A) = Uanis(Si2)
4. Same fragment restrains
{Si1, Si2, Si3, Si4, O1, O2, O3, O4, C1, C2, C3, C4, C5, C6, C7, C8, C9, C10,
C11, C12, C13, C14, C15, C16, C17, C18, C19, C20, C21, C22, C23, C24, C25, C26,
C27, C28, C29, C30, C31, C32, C33, C34, C35, C36, C37, C38, C39, C40, C41, C42,
C43, C44, C45, C46, C47, C48, C49, C50, C51, C52, C53, C54, C55, C56, C57, C58,
C59, C60, C61, C62, C63, C64, C65, C66, C67, C68, C69, C70}
as
{Si1A, Si2A, Si3A, Si4A, O1A, O2A, O3A, O4A, C1A, C2A, C3A, C4A, C5A, C6A, C7A,
C8A, C9A, C10A, C11A, C12A, C13A, C14A, C15A, C16A, C17A, C18A, C19A, C20A,
C21A, C22A, C23A, C24A, C25A, C26A, C27A, C28A, C29A, C30A, C31A, C32A, C33A,
C34A, C35A, C36A, C37A, C38A, C39A, C40A, C41A, C42A, C43A, C44A, C45A, C46A,
C47A, C48A, C49A, C50A, C51A, C52A, C53A, C54A, C55A, C56A, C57A, C58A, C59A,
C60A, C61A, C62A, C63A, C64A, C65A, C66A, C67A, C68A, C69A, C70A}
{O1S, C1S, C2S, C3S, C4S}
as
{O2S, C5S, C6S, C7S, C8S}
5. Others
 Sof(Si1A)=Sof(Si2A)=Sof(Si3A)=Sof(Si4A)=Sof(O1A)=Sof(O2A)=Sof(O3A)=Sof(O4A)=
 Sof(C1A)=Sof(C2A)=Sof(C3A)=Sof(C4A)=Sof(C5A)=Sof(C6A)=Sof(H6A)=Sof(C7A)=
 Sof(H7A)=Sof(C8A)=Sof(H8A)=Sof(C9A)=Sof(H9A)=Sof(C10A)=Sof(H10A)=Sof(C11A)=
 Sof(C12A)=Sof(H12A)=Sof(C13A)=Sof(H13A)=Sof(C14A)=Sof(H14A)=Sof(C15A)=
 Sof(H15A)=Sof(C16A)=Sof(H16A)=Sof(C17A)=Sof(C18A)=Sof(H18A)=Sof(C19A)=
 Sof(H19A)=Sof(C20A)=Sof(H20A)=Sof(C21A)=Sof(H21A)=Sof(C22A)=Sof(H22A)=
 Sof(C23A)=Sof(C24A)=Sof(H24A)=Sof(C25A)=Sof(H25A)=Sof(C26A)=Sof(H26A)=
 Sof(C27A)=Sof(H27A)=Sof(C28A)=Sof(H28A)=Sof(C36A)=Sof(C37A)=Sof(C38A)=
 Sof(C39A)=Sof(C40A)=Sof(C41A)=Sof(H41A)=Sof(C42A)=Sof(H42A)=Sof(C43A)=
 Sof(H43A)=Sof(C44A)=Sof(H44A)=Sof(C45A)=Sof(H45A)=Sof(C46A)=Sof(C47A)=
 Sof(H47A)=Sof(C48A)=Sof(H48A)=Sof(C49A)=Sof(H49A)=Sof(C50A)=Sof(H50A)=
 Sof(C51A)=Sof(H51A)=Sof(C52A)=Sof(C53A)=Sof(H53A)=Sof(C54A)=Sof(H54A)=
 Sof(C55A)=Sof(H55A)=Sof(C56A)=Sof(H56A)=Sof(C57A)=Sof(H57A)=Sof(C58A)=
 Sof(C59A)=Sof(H59A)=Sof(C60A)=Sof(H60A)=Sof(C61A)=Sof(H61A)=Sof(C62A)=
 Sof(H62A)=Sof(C63A)=Sof(H63A)=Sof(C64A)=Sof(C65A)=Sof(H65A)=Sof(C66A)=
 Sof(H66A)=Sof(C67A)=Sof(H67A)=Sof(C68A)=Sof(H68A)=Sof(C69A)=Sof(H69A)=
 Sof(C70A)=Sof(H70D)=Sof(H70E)=Sof(H70F)=1-FVAR(1)
 Sof(Si1)=Sof(Si2)=Sof(Si3)=Sof(Si4)=Sof(O1)=Sof(O2)=Sof(O3)=Sof(O4)=Sof(C1)=
 Sof(C2)=Sof(C3)=Sof(C4)=Sof(C5)=Sof(C6)=Sof(H6)=Sof(C7)=Sof(H7)=Sof(C8)=
 Sof(H8)=Sof(C9)=Sof(H9)=Sof(C10)=Sof(H10)=Sof(C11)=Sof(C12)=Sof(H12)=Sof(C13)=
 Sof(H13)=Sof(C14)=Sof(H14)=Sof(C15)=Sof(H15)=Sof(C16)=Sof(H16)=Sof(C17)=
 Sof(C18)=Sof(H18)=Sof(C19)=Sof(H19)=Sof(C20)=Sof(H20)=Sof(C21)=Sof(H21)=
 Sof(C22)=Sof(H22)=Sof(C23)=Sof(C24)=Sof(H24)=Sof(C25)=Sof(H25)=Sof(C26)=
 Sof(H26)=Sof(C27)=Sof(H27)=Sof(C28)=Sof(H28)=Sof(C36)=Sof(C37)=Sof(C38)=
 Sof(C39)=Sof(C40)=Sof(C41)=Sof(H41)=Sof(C42)=Sof(H42)=Sof(C43)=Sof(H43)=
 Sof(C44)=Sof(H44)=Sof(C45)=Sof(H45)=Sof(C46)=Sof(C47)=Sof(H47)=Sof(C48)=
 Sof(H48)=Sof(C49)=Sof(H49)=Sof(C50)=Sof(H50)=Sof(C51)=Sof(H51)=Sof(C52)=
 Sof(C53)=Sof(H53)=Sof(C54)=Sof(H54)=Sof(C55)=Sof(H55)=Sof(C56)=Sof(H56)=
 Sof(C57)=Sof(H57)=Sof(C58)=Sof(C59)=Sof(H59)=Sof(C60)=Sof(H60)=Sof(C61)=
 Sof(H61)=Sof(C62)=Sof(H62)=Sof(C63)=Sof(H63)=Sof(C64)=Sof(C65)=Sof(H65)=
 Sof(C66)=Sof(H66)=Sof(C67)=Sof(H67)=Sof(C68)=Sof(H68)=Sof(C69)=Sof(H69)=
 Sof(C70)=Sof(H70A)=Sof(H70B)=Sof(H70C)=FVAR(1)
 Sof(C29A)=Sof(C30A)=Sof(H30A)=Sof(C31A)=Sof(H31A)=Sof(C32A)=Sof(H32A)=
 Sof(C33A)=Sof(H33A)=Sof(C34A)=Sof(H34A)=Sof(C35A)=Sof(H35D)=Sof(H35E)=
 Sof(H35F)=1-FVAR(2)
 Sof(C29)=Sof(C30)=Sof(H30)=Sof(C31)=Sof(H31)=Sof(C32)=Sof(H32)=Sof(C33)=
 Sof(H33)=Sof(C34)=Sof(H34)=Sof(C35)=Sof(H35A)=Sof(H35B)=Sof(H35C)=FVAR(2)
 Sof(O2S)=Sof(C5S)=Sof(H5SA)=Sof(H5SB)=Sof(H5SC)=Sof(C6S)=Sof(H6SA)=Sof(H6SB)=
 Sof(C7S)=Sof(H7SA)=Sof(H7SB)=Sof(C8S)=Sof(H8SA)=Sof(H8SB)=Sof(H8SC)=FVAR(3)
 Uiso(Si3A)=Uiso(Si4A)=Uiso(O2A)=Uiso(O3A)=Uiso(O4A)=Uiso(C1A)=Uiso(C2A)=
 Uiso(C3A)=Uiso(C4A)=Uiso(C5A)=Uiso(C6A)=Uiso(C7A)=Uiso(C8A)=Uiso(C9A)=
 Uiso(C10A)=Uiso(C11A)=Uiso(C12A)=Uiso(C13A)=Uiso(C14A)=Uiso(C15A)=Uiso(C16A)=
 Uiso(C17A)=Uiso(C18A)=Uiso(C19A)=Uiso(C20A)=Uiso(C21A)=Uiso(C22A)=Uiso(C23A)=
 Uiso(C24A)=Uiso(C25A)=Uiso(C26A)=Uiso(C27A)=Uiso(C28A)=Uiso(C29A)=Uiso(C30A)=
 Uiso(C31A)=Uiso(C32A)=Uiso(C33A)=Uiso(C34A)=Uiso(C35A)=Uiso(C36A)=Uiso(C37A)=
 Uiso(C38A)=Uiso(C39A)=Uiso(C40A)=Uiso(C41A)=Uiso(C42A)=Uiso(C43A)=Uiso(C44A)=
 Uiso(C45A)=Uiso(C46A)=Uiso(C47A)=Uiso(C48A)=Uiso(C49A)=Uiso(C50A)=Uiso(C51A)=
 Uiso(C52A)=Uiso(C53A)=Uiso(C54A)=Uiso(C55A)=Uiso(C56A)=Uiso(C57A)=Uiso(C58A)=
 Uiso(C59A)=Uiso(C60A)=Uiso(C61A)=Uiso(C62A)=Uiso(C63A)=Uiso(C64A)=Uiso(C65A)=
 Uiso(C66A)=Uiso(C67A)=Uiso(C68A)=Uiso(C69A)=Uiso(C70A)=FVAR(4)
6.a Secondary CH2 refined with riding coordinates:
 C2S(H2SA,H2SB), C3S(H3SA,H3SB), C6S(H6SA,H6SB), C7S(H7SA,H7SB)
6.b Aromatic/amide H refined with riding coordinates:
 C6(H6), C7(H7), C8(H8), C9(H9), C10(H10), C12(H12), C13(H13), C14(H14),
 C15(H15), C16(H16), C18(H18), C19(H19), C20(H20), C21(H21), C22(H22), C24(H24),
  C25(H25), C26(H26), C27(H27), C28(H28), C30(H30), C31(H31), C32(H32),
 C33(H33), C34(H34), C41(H41), C42(H42), C43(H43), C44(H44), C45(H45), C47(H47),
  C48(H48), C49(H49), C50(H50), C51(H51), C53(H53), C54(H54), C55(H55),
 C56(H56), C57(H57), C59(H59), C60(H60), C61(H61), C62(H62), C63(H63), C65(H65),
  C66(H66), C67(H67), C68(H68), C69(H69), C6A(H6A), C7A(H7A), C8A(H8A),
 C9A(H9A), C10A(H10A), C12A(H12A), C13A(H13A), C14A(H14A), C15A(H15A),
 C16A(H16A), C18A(H18A), C19A(H19A), C20A(H20A), C21A(H21A), C22A(H22A),
 C24A(H24A), C25A(H25A), C26A(H26A), C27A(H27A), C28A(H28A), C30A(H30A),
 C31A(H31A), C32A(H32A), C33A(H33A), C34A(H34A), C41A(H41A), C42A(H42A),
 C43A(H43A), C44A(H44A), C45A(H45A), C47A(H47A), C48A(H48A), C49A(H49A),
 C50A(H50A), C51A(H51A), C53A(H53A), C54A(H54A), C55A(H55A), C56A(H56A),
 C57A(H57A), C59A(H59A), C60A(H60A), C61A(H61A), C62A(H62A), C63A(H63A),
 C65A(H65A), C66A(H66A), C67A(H67A), C68A(H68A), C69A(H69A)
6.c Idealised Me refined as rotating group:
 C35(H35A,H35B,H35C), C70(H70A,H70B,H70C), C35A(H35D,H35E,H35F), C70A(H70D,
 H70E,H70F), C1S(H1SA,H1SB,H1SC), C4S(H4SA,H4SB,H4SC), C5S(H5SA,H5SB,H5SC),
 C8S(H8SA,H8SB,H8SC)
;

loop_
_space_group_symop_operation_xyz
'x, y, z'
'-x, -y, -z'

loop_
_atom_site_label
_atom_site_type_symbol
_atom_site_fract_x
_atom_site_fract_y
_atom_site_fract_z
_atom_site_U_iso_or_equiv
_atom_site_adp_type
_atom_site_occupancy
_atom_site_site_symmetry_order
_atom_site_calc_flag
_atom_site_refinement_flags_posn
_atom_site_refinement_flags_occupancy
_atom_site_disorder_assembly
_atom_site_disorder_group
Si1 Si 0.78755(9) 0.23495(8) 0.27020(4) 0.0239(2) Uani 0.890(3) 1 d . P A 1
Si2 Si 0.72327(10) 0.32525(8) 0.16483(4) 0.0269(2) Uani 0.890(3) 1 d . P A 1
Si3 Si 1.02294(12) 0.43911(10) 0.17219(5) 0.0212(3) Uani 0.890(3) 1 d . P A 1
Si4 Si 1.09166(11) 0.32088(10) 0.26595(5) 0.0216(3) Uani 0.890(3) 1 d . P A 1
O1 O 0.7322(2) 0.2691(2) 0.21653(11) 0.0320(6) Uani 0.890(3) 1 d . P A 1
O2 O 0.8680(3) 0.3918(3) 0.15983(14) 0.0277(7) Uani 0.890(3) 1 d . P A 1
O3 O 1.0807(3) 0.3890(2) 0.21930(11) 0.0264(7) Uani 0.890(3) 1 d . P A 1
O4 O 0.9453(3) 0.2679(3) 0.27716(19) 0.0261(7) Uani 0.890(3) 1 d . P A 1
C1 C 0.7192(5) 0.0903(3) 0.26611(18) 0.0212(8) Uani 0.890(3) 1 d . P A 1
C2 C 0.6455(6) 0.0909(3) 0.3104(2) 0.0218(11) Uani 0.890(3) 1 d . P A 1
C3 C 0.6461(4) 0.2014(3) 0.34994(16) 0.0228(11) Uani 0.890(3) 1 d . P A 1
C4 C 0.7133(5) 0.2881(3) 0.33585(18) 0.0259(9) Uani 0.890(3) 1 d . P A 1
C5 C 0.7283(5) -0.0010(4) 0.2179(2) 0.0220(9) Uani 0.890(3) 1 d . P A 1
C6 C 0.8400(4) 0.0050(4) 0.1894(2) 0.0298(14) Uani 0.890(3) 1 d . P A 1
H6 H 0.9088 0.0663 0.2027 0.036 Uiso 0.890(3) 1 calc R P A 1
C7 C 0.8539(5) -0.0753(4) 0.1424(2) 0.0354(15) Uani 0.890(3) 1 d . P A 1
H7 H 0.9314 -0.0682 0.1240 0.042 Uiso 0.890(3) 1 calc R P A 1
C8 C 0.7568(5) -0.1651(4) 0.1221(2) 0.0378(16) Uani 0.890(3) 1 d . P A 1
H8 H 0.7655 -0.2200 0.0895 0.045 Uiso 0.890(3) 1 calc R P A 1
C9 C 0.6461(5) -0.1737(4) 0.1503(2) 0.0434(15) Uani 0.890(3) 1 d . P A 1
H9 H 0.5782 -0.2357 0.1369 0.052 Uiso 0.890(3) 1 calc R P A 1
C10 C 0.6319(4) -0.0942(4) 0.19740(19) 0.0345(13) Uani 0.890(3) 1 d . P A 1
H10 H 0.5552 -0.1029 0.2162 0.041 Uiso 0.890(3) 1 calc R P A 1
C11 C 0.5626(4) -0.0057(3) 0.32175(18) 0.0204(10) Uani 0.890(3) 1 d . P A 1
C12 C 0.6179(4) -0.0866(5) 0.3354(4) 0.0278(12) Uani 0.890(3) 1 d . P A 1
H12 H 0.7097 -0.0813 0.3370 0.033 Uiso 0.890(3) 1 calc R P A 1
C13 C 0.5385(5) -0.1761(4) 0.3466(3) 0.0351(14) Uani 0.890(3) 1 d . P A 1
H13 H 0.5768 -0.2312 0.3560 0.042 Uiso 0.890(3) 1 calc R P A 1
C14 C 0.4056(5) -0.1851(5) 0.3443(2) 0.0356(14) Uani 0.890(3) 1 d . P A 1
H14 H 0.3522 -0.2466 0.3514 0.043 Uiso 0.890(3) 1 calc R P A 1
C15 C 0.3498(4) -0.1034(6) 0.3316(4) 0.0334(12) Uani 0.890(3) 1 d . P A 1
H15 H 0.2580 -0.1092 0.3298 0.040 Uiso 0.890(3) 1 calc R P A 1
C16 C 0.4281(5) -0.0139(4) 0.3215(3) 0.0259(12) Uani 0.890(3) 1 d . P A 1
H16 H 0.3896 0.0429 0.3143 0.031 Uiso 0.890(3) 1 calc R P A 1
C17 C 0.5712(4) 0.2093(4) 0.40062(17) 0.0242(11) Uani 0.890(3) 1 d . P A 1
C18 C 0.4779(4) 0.2739(4) 0.40937(19) 0.0324(11) Uani 0.890(3) 1 d . P A 1
H18 H 0.4614 0.3136 0.3830 0.039 Uiso 0.890(3) 1 calc R P A 1
C19 C 0.4087(5) 0.2808(4) 0.4564(2) 0.0432(14) Uani 0.890(3) 1 d . P A 1
H19 H 0.3444 0.3246 0.4621 0.052 Uiso 0.890(3) 1 calc R P A 1
C20 C 0.4333(9) 0.2239(8) 0.4950(4) 0.0453(18) Uani 0.890(3) 1 d . P A 1
H20 H 0.3862 0.2293 0.5274 0.054 Uiso 0.890(3) 1 calc R P A 1
C21 C 0.5254(9) 0.1598(8) 0.4870(3) 0.0381(15) Uani 0.890(3) 1 d . P A 1
H21 H 0.5422 0.1212 0.5138 0.046 Uiso 0.890(3) 1 calc R P A 1
C22 C 0.5942(9) 0.1514(7) 0.4397(3) 0.0288(12) Uani 0.890(3) 1 d . P A 1
H22 H 0.6570 0.1062 0.4338 0.035 Uiso 0.890(3) 1 calc R P A 1
C23 C 0.7323(4) 0.4037(3) 0.36697(18) 0.0252(11) Uani 0.890(3) 1 d . P A 1
C24 C 0.7216(5) 0.4806(3) 0.3370(2) 0.0277(11) Uani 0.890(3) 1 d . P A 1
H24 H 0.6944 0.4568 0.2977 0.033 Uiso 0.890(3) 1 calc R P A 1
C25 C 0.7497(7) 0.5908(4) 0.3636(2) 0.0336(12) Uani 0.890(3) 1 d . P A 1
H25 H 0.7415 0.6418 0.3425 0.040 Uiso 0.890(3) 1 calc R P A 1
C26 C 0.7895(6) 0.6260(4) 0.4202(2) 0.0340(13) Uani 0.890(3) 1 d . P A 1
H26 H 0.8093 0.7015 0.4384 0.041 Uiso 0.890(3) 1 calc R P A 1
C27 C 0.8009(6) 0.5515(4) 0.4509(2) 0.0350(13) Uani 0.890(3) 1 d . P A 1
H27 H 0.8291 0.5761 0.4901 0.042 Uiso 0.890(3) 1 calc R P A 1
C28 C 0.7715(4) 0.4414(4) 0.4247(2) 0.0299(12) Uani 0.890(3) 1 d . P A 1
H28 H 0.7779 0.3909 0.4463 0.036 Uiso 0.890(3) 1 calc R P A 1
C29 C 0.6225(5) 0.4288(5) 0.1826(3) 0.0236(15) Uani 0.742(3) 1 d . P A 1
C30 C 0.4862(5) 0.3964(4) 0.1811(2) 0.0301(12) Uani 0.742(3) 1 d . P A 1
H30 H 0.4473 0.3215 0.1683 0.036 Uiso 0.742(3) 1 calc R P A 1
C31 C 0.4084(5) 0.4718(5) 0.1980(2) 0.0381(13) Uani 0.742(3) 1 d . P A 1
H31 H 0.3168 0.4482 0.1964 0.046 Uiso 0.742(3) 1 calc R P A 1
C32 C 0.4620(5) 0.5811(5) 0.2173(2) 0.0370(13) Uani 0.742(3) 1 d . P A 1
H32 H 0.4081 0.6324 0.2297 0.044 Uiso 0.742(3) 1 calc R P A 1
C33 C 0.5946(5) 0.6150(4) 0.2183(2) 0.0354(13) Uani 0.742(3) 1 d . P A 1
H33 H 0.6324 0.6901 0.2309 0.042 Uiso 0.742(3) 1 calc R P A 1
C34 C 0.6731(5) 0.5394(4) 0.2009(2) 0.0276(11) Uani 0.742(3) 1 d . P A 1
H34 H 0.7642 0.5643 0.2015 0.033 Uiso 0.742(3) 1 calc R P A 1
C35 C 0.6672(15) 0.2171(8) 0.0989(3) 0.0345(16) Uani 0.742(3) 1 d . P A 1
H35A H 0.7130 0.1571 0.0978 0.052 Uiso 0.742(3) 1 calc GR P A 1
H35B H 0.6858 0.2463 0.0664 0.052 Uiso 0.742(3) 1 calc GR P A 1
H35C H 0.5732 0.1907 0.0976 0.052 Uiso 0.742(3) 1 calc GR P A 1
C36 C 1.0634(4) 0.5903(3) 0.18755(15) 0.0220(9) Uani 0.890(3) 1 d . P A 1
C37 C 1.1239(4) 0.6135(3) 0.14307(17) 0.0207(9) Uani 0.890(3) 1 d . P A 1
C38 C 1.1522(4) 0.5170(3) 0.09932(18) 0.0196(9) Uani 0.890(3) 1 d . P A 1
C39 C 1.1089(4) 0.4175(3) 0.10736(17) 0.0216(8) Uani 0.890(3) 1 d . P A 1
C40 C 1.0290(4) 0.6698(3) 0.23655(16) 0.0231(9) Uani 0.890(3) 1 d . P A 1
C41 C 1.0584(6) 0.6597(4) 0.29025(17) 0.0243(9) Uani 0.890(3) 1 d . P A 1
H41 H 1.0979 0.6015 0.2948 0.029 Uiso 0.890(3) 1 calc R P A 1
C42 C 1.0307(7) 0.7339(4) 0.33767(18) 0.0266(11) Uani 0.890(3) 1 d . P A 1
H42 H 1.0535 0.7270 0.3743 0.032 Uiso 0.890(3) 1 calc R P A 1
C43 C 0.9704(6) 0.8174(4) 0.3320(2) 0.0304(12) Uani 0.890(3) 1 d . P A 1
H43 H 0.9509 0.8677 0.3643 0.037 Uiso 0.890(3) 1 calc R P A 1
C44 C 0.9389(7) 0.8266(4) 0.2782(2) 0.0360(12) Uani 0.890(3) 1 d . P A 1
H44 H 0.8954 0.8827 0.2737 0.043 Uiso 0.890(3) 1 calc R P A 1
C45 C 0.9698(4) 0.7554(4) 0.23096(18) 0.0302(10) Uani 0.890(3) 1 d . P A 1
H45 H 0.9508 0.7648 0.1945 0.036 Uiso 0.890(3) 1 calc R P A 1
C46 C 1.1647(4) 0.7246(3) 0.13602(18) 0.0216(10) Uani 0.890(3) 1 d . P A 1
C47 C 1.2401(5) 0.8079(4) 0.17943(19) 0.0275(14) Uani 0.890(3) 1 d . P A 1
H47 H 1.2684 0.7926 0.2133 0.033 Uiso 0.890(3) 1 calc R P A 1
C48 C 1.2737(5) 0.9123(4) 0.1733(2) 0.0329(13) Uani 0.890(3) 1 d . P A 1
H48 H 1.3238 0.9683 0.2032 0.039 Uiso 0.890(3) 1 calc R P A 1
C49 C 1.2346(14) 0.9353(5) 0.1239(5) 0.0379(18) Uani 0.890(3) 1 d . P A 1
H49 H 1.2608 1.0062 0.1192 0.045 Uiso 0.890(3) 1 calc R P A 1
C50 C 1.1572(9) 0.8548(5) 0.0813(4) 0.0319(17) Uani 0.890(3) 1 d . P A 1
H50 H 1.1278 0.8711 0.0478 0.038 Uiso 0.890(3) 1 calc R P A 1
C51 C 1.1225(4) 0.7505(4) 0.0872(2) 0.0255(12) Uani 0.890(3) 1 d . P A 1
H51 H 1.0693 0.6957 0.0577 0.031 Uiso 0.890(3) 1 calc R P A 1
C52 C 1.2298(4) 0.5354(3) 0.05218(18) 0.0209(10) Uani 0.890(3) 1 d . P A 1
C53 C 1.3542(4) 0.5989(3) 0.06316(18) 0.0278(11) Uani 0.890(3) 1 d . P A 1
H53 H 1.3884 0.6350 0.1010 0.033 Uiso 0.890(3) 1 calc R P A 1
C54 C 1.4293(5) 0.6099(4) 0.0190(2) 0.0394(14) Uani 0.890(3) 1 d . P A 1
H54 H 1.5154 0.6517 0.0268 0.047 Uiso 0.890(3) 1 calc R P A 1
C55 C 1.3785(7) 0.5600(7) -0.0363(3) 0.043(2) Uani 0.890(3) 1 d . P A 1
H55 H 1.4293 0.5682 -0.0665 0.052 Uiso 0.890(3) 1 calc R P A 1
C56 C 1.2542(12) 0.4984(14) -0.0474(2) 0.0360(19) Uani 0.890(3) 1 d . P A 1
H56 H 1.2192 0.4645 -0.0854 0.043 Uiso 0.890(3) 1 calc R P A 1
C57 C 1.1797(8) 0.4855(9) -0.0035(2) 0.0252(16) Uani 0.890(3) 1 d . P A 1
H57 H 1.0943 0.4424 -0.0115 0.030 Uiso 0.890(3) 1 calc R P A 1
C58 C 1.1396(4) 0.3123(3) 0.0776(2) 0.0209(9) Uani 0.890(3) 1 d . P A 1
C59 C 1.2591(6) 0.3017(4) 0.0556(3) 0.0264(11) Uani 0.890(3) 1 d . P A 1
H59 H 1.3226 0.3651 0.0575 0.032 Uiso 0.890(3) 1 calc R P A 1
C60 C 1.2860(5) 0.2009(4) 0.0311(3) 0.0306(13) Uani 0.890(3) 1 d . P A 1
H60 H 1.3669 0.1955 0.0158 0.037 Uiso 0.890(3) 1 calc R P A 1
C61 C 1.1960(7) 0.1082(4) 0.0287(3) 0.0324(12) Uani 0.890(3) 1 d . P A 1
H61 H 1.2142 0.0389 0.0114 0.039 Uiso 0.890(3) 1 calc R P A 1
C62 C 1.0789(5) 0.1164(3) 0.0517(3) 0.0312(13) Uani 0.890(3) 1 d . P A 1
H62 H 1.0173 0.0525 0.0507 0.037 Uiso 0.890(3) 1 calc R P A 1
C63 C 1.0512(4) 0.2172(3) 0.0759(3) 0.0275(12) Uani 0.890(3) 1 d . P A 1
H63 H 0.9707 0.2217 0.0917 0.033 Uiso 0.890(3) 1 calc R P A 1
C64 C 1.1721(4) 0.4180(3) 0.33247(16) 0.0228(8) Uani 0.890(3) 1 d . P A 1
C65 C 1.3071(4) 0.4534(3) 0.34153(18) 0.0308(10) Uani 0.890(3) 1 d . P A 1
H65 H 1.3599 0.4243 0.3135 0.037 Uiso 0.890(3) 1 calc R P A 1
C66 C 1.3657(5) 0.5296(4) 0.39017(19) 0.0401(11) Uani 0.890(3) 1 d . P A 1
H66 H 1.4579 0.5514 0.3955 0.048 Uiso 0.890(3) 1 calc R P A 1
C67 C 1.2915(5) 0.5742(4) 0.43092(19) 0.0406(12) Uani 0.890(3) 1 d . P A 1
H67 H 1.3320 0.6267 0.4643 0.049 Uiso 0.890(3) 1 calc R P A 1
C68 C 1.1569(5) 0.5419(4) 0.42286(19) 0.0392(11) Uani 0.890(3) 1 d . P A 1
H68 H 1.1047 0.5730 0.4506 0.047 Uiso 0.890(3) 1 calc R P A 1
C69 C 1.0990(4) 0.4647(4) 0.37460(17) 0.0306(10) Uani 0.890(3) 1 d . P A 1
H69 H 1.0068 0.4425 0.3698 0.037 Uiso 0.890(3) 1 calc R P A 1
C70 C 1.1837(4) 0.2137(3) 0.2385(2) 0.0341(10) Uani 0.890(3) 1 d . P A 1
H70A H 1.1444 0.1714 0.2007 0.051 Uiso 0.890(3) 1 calc GR P A 1
H70B H 1.1812 0.1659 0.2637 0.051 Uiso 0.890(3) 1 calc GR P A 1
H70C H 1.2743 0.2469 0.2364 0.051 Uiso 0.890(3) 1 calc GR P A 1
Si1A Si 0.78755(9) 0.23495(8) 0.27020(4) 0.0239(2) Uani 0.110(3) 1 d . P A 2
Si2A Si 0.72327(10) 0.32525(8) 0.16483(4) 0.0269(2) Uani 0.110(3) 1 d . P A 2
Si3A Si 0.9877(13) 0.4573(11) 0.1734(6) 0.0406(14) Uiso 0.110(3) 1 d . P A 2
Si4A Si 1.0580(11) 0.3612(10) 0.2771(5) 0.0406(14) Uiso 0.110(3) 1 d . P A 2
O1A O 0.7322(2) 0.2691(2) 0.21653(11) 0.0320(6) Uani 0.110(3) 1 d . P A 2
O2A O 0.8461(17) 0.395(3) 0.1505(13) 0.0406(14) Uiso 0.110(3) 1 d . P A 2
O3A O 1.036(2) 0.4183(19) 0.2272(8) 0.0406(14) Uiso 0.110(3) 1 d . P A 2
O4A O 0.9424(14) 0.260(2) 0.2749(16) 0.0406(14) Uiso 0.110(3) 1 d . P A 2
C1A C 0.714(4) 0.0917(13) 0.2671(11) 0.0406(14) Uiso 0.110(3) 1 d . P A 2
C2A C 0.658(7) 0.093(2) 0.3159(19) 0.0406(14) Uiso 0.110(3) 1 d . P A 2
C3A C 0.671(5) 0.204(2) 0.3576(14) 0.0406(14) Uiso 0.110(3) 1 d . P A 2
C4A C 0.720(4) 0.2905(18) 0.3380(10) 0.0406(14) Uiso 0.110(3) 1 d . P A 2
C5A C 0.719(4) 0.000(2) 0.2179(17) 0.0406(14) Uiso 0.110(3) 1 d . P A 2
C6A C 0.817(4) 0.016(4) 0.1822(19) 0.0406(14) Uiso 0.110(3) 1 d . P A 2
H6A H 0.8779 0.0826 0.1912 0.049 Uiso 0.110(3) 1 calc R P A 2
C7A C 0.825(4) -0.064(4) 0.1340(18) 0.0406(14) Uiso 0.110(3) 1 d . P A 2
H7A H 0.8979 -0.0569 0.1127 0.049 Uiso 0.110(3) 1 calc R P A 2
C8A C 0.727(5) -0.155(4) 0.117(2) 0.0406(14) Uiso 0.110(3) 1 d . P A 2
H8A H 0.7383 -0.2174 0.0896 0.049 Uiso 0.110(3) 1 calc R P A 2
C9A C 0.612(4) -0.152(3) 0.1426(16) 0.0406(14) Uiso 0.110(3) 1 d . P A 2
H9A H 0.5374 -0.2063 0.1266 0.049 Uiso 0.110(3) 1 calc R P A 2
C10A C 0.605(3) -0.072(3) 0.1905(16) 0.0406(14) Uiso 0.110(3) 1 d . P A 2
H10A H 0.5229 -0.0658 0.2048 0.049 Uiso 0.110(3) 1 calc R P A 2
C11A C 0.582(5) -0.002(3) 0.331(2) 0.0406(14) Uiso 0.110(3) 1 d . P A 2
C12A C 0.645(4) -0.082(5) 0.341(4) 0.0406(14) Uiso 0.110(3) 1 d . P A 2
H12A H 0.7358 -0.0775 0.3377 0.049 Uiso 0.110(3) 1 calc R P A 2
C13A C 0.572(4) -0.171(4) 0.356(3) 0.0406(14) Uiso 0.110(3) 1 d . P A 2
H13A H 0.6148 -0.2228 0.3665 0.049 Uiso 0.110(3) 1 calc R P A 2
C14A C 0.440(4) -0.183(4) 0.356(3) 0.0406(14) Uiso 0.110(3) 1 d . P A 2
H14A H 0.3915 -0.2382 0.3698 0.049 Uiso 0.110(3) 1 calc R P A 2
C15A C 0.375(4) -0.114(6) 0.335(4) 0.0406(14) Uiso 0.110(3) 1 d . P A 2
H15A H 0.2830 -0.1238 0.3331 0.049 Uiso 0.110(3) 1 calc R P A 2
C16A C 0.447(5) -0.031(4) 0.317(3) 0.0406(14) Uiso 0.110(3) 1 d . P A 2
H16A H 0.4059 0.0065 0.2944 0.049 Uiso 0.110(3) 1 calc R P A 2
C17A C 0.602(5) 0.211(3) 0.4101(14) 0.0406(14) Uiso 0.110(3) 1 d . P A 2
C18A C 0.523(4) 0.287(3) 0.4259(15) 0.0406(14) Uiso 0.110(3) 1 d . P A 2
H18A H 0.5147 0.3360 0.4037 0.049 Uiso 0.110(3) 1 calc R P A 2
C19A C 0.456(4) 0.292(4) 0.4735(15) 0.0406(14) Uiso 0.110(3) 1 d . P A 2
H19A H 0.4142 0.3515 0.4880 0.049 Uiso 0.110(3) 1 calc R P A 2
C20A C 0.451(8) 0.208(7) 0.499(3) 0.0406(14) Uiso 0.110(3) 1 d . P A 2
H20A H 0.3831 0.1941 0.5223 0.049 Uiso 0.110(3) 1 calc R P A 2
C21A C 0.545(9) 0.146(8) 0.491(3) 0.0406(14) Uiso 0.110(3) 1 d . P A 2
H21A H 0.5636 0.1075 0.5178 0.049 Uiso 0.110(3) 1 calc R P A 2
C22A C 0.612(10) 0.139(8) 0.443(3) 0.0406(14) Uiso 0.110(3) 1 d . P A 2
H22A H 0.6642 0.0858 0.4328 0.049 Uiso 0.110(3) 1 calc R P A 2
C23A C 0.759(6) 0.404(2) 0.3732(11) 0.0406(14) Uiso 0.110(3) 1 d . P A 2
C24A C 0.752(6) 0.488(3) 0.3476(15) 0.0406(14) Uiso 0.110(3) 1 d . P A 2
H24A H 0.7392 0.4718 0.3076 0.049 Uiso 0.110(3) 1 calc R P A 2
C25A C 0.765(8) 0.595(3) 0.380(2) 0.0406(14) Uiso 0.110(3) 1 d . P A 2
H25A H 0.7372 0.6473 0.3634 0.049 Uiso 0.110(3) 1 calc R P A 2
C26A C 0.817(7) 0.623(3) 0.435(2) 0.0406(14) Uiso 0.110(3) 1 d . P A 2
H26A H 0.8446 0.6976 0.4544 0.049 Uiso 0.110(3) 1 calc R P A 2
C27A C 0.828(7) 0.543(3) 0.4612(15) 0.0406(14) Uiso 0.110(3) 1 d . P A 2
H27A H 0.8522 0.5612 0.5007 0.049 Uiso 0.110(3) 1 calc R P A 2
C28A C 0.805(6) 0.435(3) 0.4303(14) 0.0406(14) Uiso 0.110(3) 1 d . P A 2
H28A H 0.8195 0.3805 0.4484 0.049 Uiso 0.110(3) 1 calc R P A 2
C29A C 0.656(5) 0.204(3) 0.1049(9) 0.0406(14) Uiso 0.258(3) 1 d . P A -2
C30A C 0.6624(16) 0.2142(12) 0.0495(6) 0.0406(14) Uiso 0.258(3) 1 d . P A -2
H30A H 0.7077 0.2805 0.0439 0.049 Uiso 0.258(3) 1 calc R P A -2
C31A C 0.6056(15) 0.1317(11) 0.0028(6) 0.0406(14) Uiso 0.258(3) 1 d . P A -2
H31A H 0.6122 0.1414 -0.0340 0.049 Uiso 0.258(3) 1 calc R P A -2
C32A C 0.5383(15) 0.0339(11) 0.0102(6) 0.0406(14) Uiso 0.258(3) 1 d . P A -2
H32A H 0.5002 -0.0240 -0.0216 0.049 Uiso 0.258(3) 1 calc R P A -2
C33A C 0.5279(15) 0.0221(12) 0.0635(5) 0.0406(14) Uiso 0.258(3) 1 d . P A -2
H33A H 0.4833 -0.0446 0.0687 0.049 Uiso 0.258(3) 1 calc R P A -2
C34A C 0.5821(15) 0.1069(11) 0.1103(6) 0.0406(14) Uiso 0.258(3) 1 d . P A -2
H34A H 0.5685 0.0985 0.1470 0.049 Uiso 0.258(3) 1 calc R P A -2
C35A C 0.596(2) 0.412(2) 0.1798(14) 0.0406(14) Uiso 0.258(3) 1 d . P A 2
H35D H 0.5165 0.3690 0.1884 0.061 Uiso 0.258(3) 1 calc GR P A 2
H35E H 0.5766 0.4375 0.1467 0.061 Uiso 0.258(3) 1 calc GR P A 2
H35F H 0.6290 0.4745 0.2122 0.061 Uiso 0.258(3) 1 calc GR P A 2
C36A C 1.018(3) 0.6066(14) 0.1855(11) 0.0406(14) Uiso 0.110(3) 1 d . P A 2
C37A C 1.088(4) 0.6281(18) 0.1434(15) 0.0406(14) Uiso 0.110(3) 1 d . P A 2
C38A C 1.125(5) 0.532(2) 0.1024(17) 0.0406(14) Uiso 0.110(3) 1 d . P A 2
C39A C 1.100(4) 0.436(2) 0.1165(14) 0.0406(14) Uiso 0.110(3) 1 d . P A 2
C40A C 0.988(4) 0.685(2) 0.2359(11) 0.0406(14) Uiso 0.110(3) 1 d . P A 2
C41A C 1.038(6) 0.682(4) 0.2888(12) 0.0406(14) Uiso 0.110(3) 1 d . P A 2
H41A H 1.0902 0.6308 0.2921 0.049 Uiso 0.110(3) 1 calc R P A 2
C42A C 1.012(8) 0.756(5) 0.3369(12) 0.0406(14) Uiso 0.110(3) 1 d . P A 2
H42A H 1.0233 0.7417 0.3728 0.049 Uiso 0.110(3) 1 calc R P A 2
C43A C 0.970(7) 0.848(4) 0.3325(15) 0.0406(14) Uiso 0.110(3) 1 d . P A 2
H43A H 0.9693 0.9057 0.3650 0.049 Uiso 0.110(3) 1 calc R P A 2
C44A C 0.929(7) 0.854(3) 0.2788(17) 0.0406(14) Uiso 0.110(3) 1 d . P A 2
H44A H 0.9086 0.9200 0.2737 0.049 Uiso 0.110(3) 1 calc R P A 2
C45A C 0.918(4) 0.764(3) 0.2330(14) 0.0406(14) Uiso 0.110(3) 1 d . P A 2
H45A H 0.8626 0.7576 0.1999 0.049 Uiso 0.110(3) 1 calc R P A 2
C46A C 1.133(4) 0.739(2) 0.1366(16) 0.0406(14) Uiso 0.110(3) 1 d . P A 2
C47A C 1.251(5) 0.801(4) 0.168(2) 0.0406(14) Uiso 0.110(3) 1 d . P A 2
H47A H 1.2972 0.7729 0.1932 0.049 Uiso 0.110(3) 1 calc R P A 2
C48A C 1.297(5) 0.903(3) 0.161(2) 0.0406(14) Uiso 0.110(3) 1 d . P A 2
H48A H 1.3772 0.9457 0.1802 0.049 Uiso 0.110(3) 1 calc R P A 2
C49A C 1.225(11) 0.942(4) 0.124(4) 0.0406(14) Uiso 0.110(3) 1 d . P A 2
H49A H 1.2314 1.0183 0.1294 0.049 Uiso 0.110(3) 1 calc R P A 2
C50A C 1.142(9) 0.868(5) 0.081(3) 0.0406(14) Uiso 0.110(3) 1 d . P A 2
H50A H 1.1189 0.8867 0.0472 0.049 Uiso 0.110(3) 1 calc R P A 2
C51A C 1.095(5) 0.765(4) 0.087(2) 0.0406(14) Uiso 0.110(3) 1 d . P A 2
H51A H 1.0366 0.7128 0.0583 0.049 Uiso 0.110(3) 1 calc R P A 2
C52A C 1.209(4) 0.549(3) 0.0570(14) 0.0406(14) Uiso 0.110(3) 1 d . P A 2
C53A C 1.324(4) 0.625(4) 0.0690(15) 0.0406(14) Uiso 0.110(3) 1 d . P A 2
H53A H 1.3501 0.6678 0.1067 0.049 Uiso 0.110(3) 1 calc R P A 2
C54A C 1.402(4) 0.640(4) 0.0263(19) 0.0406(14) Uiso 0.110(3) 1 d . P A 2
H54A H 1.4801 0.6925 0.0349 0.049 Uiso 0.110(3) 1 calc R P A 2
C55A C 1.365(6) 0.578(7) -0.0286(18) 0.0406(14) Uiso 0.110(3) 1 d . P A 2
H55A H 1.4214 0.5841 -0.0573 0.049 Uiso 0.110(3) 1 calc R P A 2
C56A C 1.247(10) 0.506(13) -0.0415(18) 0.0406(14) Uiso 0.110(3) 1 d . P A 2
H56A H 1.2196 0.4658 -0.0795 0.049 Uiso 0.110(3) 1 calc R P A 2
C57A C 1.168(8) 0.493(10) 0.0009(17) 0.0406(14) Uiso 0.110(3) 1 d . P A 2
H57A H 1.0846 0.4463 -0.0084 0.049 Uiso 0.110(3) 1 calc R P A 2
C58A C 1.123(4) 0.331(2) 0.084(2) 0.0406(14) Uiso 0.110(3) 1 d . P A 2
C59A C 1.245(5) 0.318(3) 0.064(4) 0.0406(14) Uiso 0.110(3) 1 d . P A 2
H59A H 1.3083 0.3808 0.0654 0.049 Uiso 0.110(3) 1 calc R P A 2
C60A C 1.275(5) 0.218(4) 0.044(3) 0.0406(14) Uiso 0.110(3) 1 d . P A 2
H60A H 1.3601 0.2118 0.0327 0.049 Uiso 0.110(3) 1 calc R P A 2
C61A C 1.182(6) 0.125(3) 0.039(4) 0.0406(14) Uiso 0.110(3) 1 d . P A 2
H61A H 1.2036 0.0550 0.0277 0.049 Uiso 0.110(3) 1 calc R P A 2
C62A C 1.056(5) 0.136(3) 0.051(3) 0.0406(14) Uiso 0.110(3) 1 d . P A 2
H62A H 0.9882 0.0737 0.0412 0.049 Uiso 0.110(3) 1 calc R P A 2
C63A C 1.028(4) 0.236(3) 0.076(3) 0.0406(14) Uiso 0.110(3) 1 d . P A 2
H63A H 0.9441 0.2410 0.0874 0.049 Uiso 0.110(3) 1 calc R P A 2
C64A C 1.202(2) 0.294(2) 0.2618(9) 0.0406(14) Uiso 0.110(3) 1 d . P A 2
C65A C 1.279(3) 0.275(3) 0.3045(10) 0.0406(14) Uiso 0.110(3) 1 d . P A 2
H65A H 1.2593 0.2962 0.3426 0.049 Uiso 0.110(3) 1 calc R P A 2
C66A C 1.383(3) 0.226(3) 0.2914(10) 0.0406(14) Uiso 0.110(3) 1 d . P A 2
H66A H 1.4352 0.2124 0.3208 0.049 Uiso 0.110(3) 1 calc R P A 2
C67A C 1.414(3) 0.195(3) 0.2369(11) 0.0406(14) Uiso 0.110(3) 1 d . P A 2
H67A H 1.4888 0.1639 0.2289 0.049 Uiso 0.110(3) 1 calc R P A 2
C68A C 1.336(3) 0.209(3) 0.1936(10) 0.0406(14) Uiso 0.110(3) 1 d . P A 2
H68A H 1.3562 0.1879 0.1556 0.049 Uiso 0.110(3) 1 calc R P A 2
C69A C 1.227(3) 0.253(3) 0.2066(9) 0.0406(14) Uiso 0.110(3) 1 d . P A 2
H69A H 1.1682 0.2559 0.1767 0.049 Uiso 0.110(3) 1 calc R P A 2
C70A C 1.084(4) 0.459(2) 0.3467(9) 0.0406(14) Uiso 0.110(3) 1 d . P A 2
H70D H 1.1606 0.5155 0.3480 0.061 Uiso 0.110(3) 1 calc GR P A 2
H70E H 1.0989 0.4212 0.3757 0.061 Uiso 0.110(3) 1 calc GR P A 2
H70F H 1.0073 0.4915 0.3536 0.061 Uiso 0.110(3) 1 calc GR P A 2
O1S O 0.9214(3) 0.0846(2) 0.44737(11) 0.0416(7) Uani 1 1 d . . . .
C1S C 0.8041(5) 0.0172(5) 0.5155(2) 0.0664(15) Uani 1 1 d . . . .
H1SA H 0.7260 -0.0061 0.4885 0.100 Uiso 1 1 calc GR . . .
H1SB H 0.7784 0.0374 0.5540 0.100 Uiso 1 1 calc GR . . .
H1SC H 0.8515 -0.0425 0.5116 0.100 Uiso 1 1 calc GR . . .
C2S C 0.8901(5) 0.1132(4) 0.50386(19) 0.0562(13) Uani 1 1 d . . . .
H2SA H 0.8446 0.1751 0.5098 0.067 Uiso 1 1 calc R . . .
H2SB H 0.9709 0.1352 0.5300 0.067 Uiso 1 1 calc R . . .
C3S C 0.9985(5) 0.1730(4) 0.4320(2) 0.0504(12) Uani 1 1 d . . . .
H3SA H 1.0753 0.2056 0.4600 0.060 Uiso 1 1 calc R . . .
H3SB H 0.9467 0.2296 0.4315 0.060 Uiso 1 1 calc R . . .
C4S C 1.0419(5) 0.1332(4) 0.3752(2) 0.0586(13) Uani 1 1 d . . . .
H4SA H 0.9655 0.1022 0.3476 0.088 Uiso 1 1 calc GR . . .
H4SB H 1.0932 0.0773 0.3760 0.088 Uiso 1 1 calc GR . . .
H4SC H 1.0955 0.1937 0.3646 0.088 Uiso 1 1 calc GR . . .
O2S O 0.373(3) 0.568(3) 0.3381(11) 0.034(10) Uiso 0.074(4) 1 d . P B 3
C5S C 0.363(6) 0.543(5) 0.4314(18) 0.041(15) Uiso 0.074(4) 1 d . P B 3
H5SA H 0.3023 0.4736 0.4189 0.061 Uiso 0.074(4) 1 calc GR P B 3
H5SB H 0.3145 0.6024 0.4401 0.061 Uiso 0.074(4) 1 calc GR P B 3
H5SC H 0.4178 0.5452 0.4653 0.061 Uiso 0.074(4) 1 calc GR P B 3
C6S C 0.448(4) 0.558(6) 0.3854(15) 0.052(17) Uiso 0.074(4) 1 d . P B 3
H6SA H 0.5174 0.6233 0.3997 0.063 Uiso 0.074(4) 1 calc R P B 3
H6SB H 0.4907 0.4942 0.3739 0.063 Uiso 0.074(4) 1 calc R P B 3
C7S C 0.434(4) 0.544(4) 0.2870(13) 0.035(13) Uiso 0.074(4) 1 d . P B 3
H7SA H 0.4346 0.4654 0.2749 0.042 Uiso 0.074(4) 1 calc R P B 3
H7SB H 0.5255 0.5840 0.2936 0.042 Uiso 0.074(4) 1 calc R P B 3
C8S C 0.364(4) 0.575(4) 0.2419(15) 0.030(12) Uiso 0.074(4) 1 d . P B 3
H8SA H 0.3889 0.5391 0.2051 0.045 Uiso 0.074(4) 1 calc GR P B 3
H8SB H 0.3870 0.6543 0.2478 0.045 Uiso 0.074(4) 1 calc GR P B 3
H8SC H 0.2698 0.5536 0.2429 0.045 Uiso 0.074(4) 1 calc GR P B 3

loop_
_atom_site_aniso_label
_atom_site_aniso_U_11
_atom_site_aniso_U_22
_atom_site_aniso_U_33
_atom_site_aniso_U_23
_atom_site_aniso_U_13
_atom_site_aniso_U_12
Si1 0.0251(5) 0.0221(5) 0.0268(5) 0.0112(4) 0.0099(4) 0.0023(4)
Si2 0.0268(5) 0.0269(5) 0.0275(5) 0.0111(4) 0.0027(4) 0.0014(4)
Si3 0.0235(7) 0.0218(6) 0.0196(5) 0.0106(5) 0.0059(5) -0.0009(5)
Si4 0.0203(6) 0.0228(6) 0.0223(6) 0.0091(5) 0.0026(4) 0.0009(4)
O1 0.0295(14) 0.0333(15) 0.0381(15) 0.0206(12) 0.0074(11) 0.0017(11)
O2 0.0295(16) 0.0306(16) 0.0247(18) 0.0138(13) 0.0059(13) 0.0007(14)
O3 0.0247(16) 0.0306(17) 0.0258(15) 0.0145(13) 0.0055(12) -0.0004(12)
O4 0.0263(15) 0.0246(16) 0.0287(16) 0.0106(13) 0.0091(12) 0.0011(11)
C1 0.0202(19) 0.0203(19) 0.025(2) 0.0116(16) 0.0040(15) 0.0007(15)
C2 0.019(2) 0.022(2) 0.026(2) 0.0113(17) 0.0047(19) 0.0025(15)
C3 0.020(2) 0.027(2) 0.025(2) 0.0103(17) 0.0059(18) 0.0062(16)
C4 0.029(2) 0.023(2) 0.029(2) 0.0098(17) 0.0117(17) 0.0077(17)
C5 0.024(2) 0.023(2) 0.0210(19) 0.0111(16) 0.0035(16) 0.0006(16)
C6 0.029(3) 0.023(2) 0.037(3) 0.0066(19) 0.012(2) 0.0018(19)
C7 0.041(3) 0.033(3) 0.033(3) 0.009(2) 0.016(2) 0.007(2)
C8 0.053(4) 0.033(3) 0.023(2) 0.003(2) 0.003(2) 0.003(2)
C9 0.047(3) 0.039(3) 0.031(3) 0.002(2) -0.002(2) -0.014(2)
C10 0.027(2) 0.041(3) 0.029(2) 0.008(2) 0.0055(19) -0.006(2)
C11 0.023(2) 0.022(2) 0.015(2) 0.0056(16) 0.0039(17) -0.0022(16)
C12 0.026(2) 0.025(2) 0.035(3) 0.012(2) 0.010(3) 0.003(2)
C13 0.044(4) 0.027(2) 0.038(4) 0.017(2) 0.012(3) 0.004(2)
C14 0.042(3) 0.031(2) 0.032(3) 0.013(2) 0.011(2) -0.008(3)
C15 0.025(3) 0.041(3) 0.033(3) 0.013(2) 0.008(3) -0.002(2)
C16 0.027(2) 0.029(3) 0.023(2) 0.009(2) 0.0067(19) 0.0044(18)
C17 0.021(2) 0.023(2) 0.028(2) 0.0073(18) 0.0091(19) 0.0010(18)
C18 0.028(2) 0.034(3) 0.039(3) 0.014(2) 0.0134(19) 0.008(2)
C19 0.035(3) 0.044(3) 0.053(3) 0.010(3) 0.026(2) 0.013(2)
C20 0.048(5) 0.045(5) 0.044(4) 0.011(3) 0.031(4) 0.006(2)
C21 0.051(5) 0.034(4) 0.028(3) 0.008(2) 0.015(3) 0.001(2)
C22 0.034(4) 0.024(3) 0.027(2) 0.0054(18) 0.011(3) 0.0025(18)
C23 0.022(3) 0.024(2) 0.033(2) 0.0106(18) 0.0150(18) 0.0027(16)
C24 0.025(3) 0.024(2) 0.035(3) 0.0105(19) 0.0056(19) 0.0014(18)
C25 0.037(3) 0.025(2) 0.042(3) 0.015(2) 0.010(3) 0.0046(19)
C26 0.035(4) 0.020(2) 0.045(4) 0.006(2) 0.010(2) 0.0044(19)
C27 0.037(4) 0.033(3) 0.035(3) 0.007(2) 0.014(2) 0.008(2)
C28 0.034(3) 0.025(2) 0.035(3) 0.0102(19) 0.016(2) 0.0088(19)
C29 0.023(3) 0.032(3) 0.016(2) 0.010(3) 0.001(2) 0.000(3)
C30 0.023(3) 0.041(3) 0.029(3) 0.016(2) -0.001(2) 0.000(2)
C31 0.020(3) 0.061(4) 0.039(3) 0.023(3) 0.005(2) 0.008(3)
C32 0.034(3) 0.056(4) 0.031(3) 0.019(3) 0.008(2) 0.025(3)
C33 0.036(3) 0.037(3) 0.038(3) 0.013(2) 0.005(2) 0.012(2)
C34 0.022(2) 0.032(3) 0.034(3) 0.017(2) 0.005(2) 0.004(2)
C35 0.037(5) 0.027(4) 0.038(4) 0.008(3) -0.005(3) 0.006(3)
C36 0.023(2) 0.023(2) 0.0186(19) 0.0060(16) 0.0023(16) 0.0009(16)
C37 0.017(2) 0.023(2) 0.0203(19) 0.0070(16) 0.0000(16) -0.0015(15)
C38 0.017(2) 0.023(2) 0.0176(19) 0.0070(16) 0.0004(15) -0.0007(15)
C39 0.021(2) 0.022(2) 0.018(2) 0.0064(17) 0.0022(15) -0.0048(16)
C40 0.020(2) 0.027(2) 0.022(2) 0.0098(17) 0.0067(16) -0.0042(16)
C41 0.026(3) 0.020(3) 0.028(2) 0.0095(17) 0.0083(17) 0.0000(17)
C42 0.031(3) 0.027(3) 0.024(2) 0.0098(18) 0.0073(17) 0.0036(19)
C43 0.032(2) 0.029(3) 0.029(2) 0.007(2) 0.0141(18) 0.003(3)
C44 0.039(3) 0.036(3) 0.043(3) 0.018(2) 0.013(2) 0.019(3)
C45 0.028(2) 0.042(3) 0.025(2) 0.0114(19) 0.0066(18) 0.013(2)
C46 0.019(2) 0.024(2) 0.021(2) 0.0094(16) 0.0036(16) 0.0008(16)
C47 0.038(3) 0.022(2) 0.022(3) 0.008(2) -0.002(2) 0.0017(18)
C48 0.041(3) 0.024(2) 0.029(3) 0.003(2) -0.003(2) 0.002(2)
C49 0.050(4) 0.021(2) 0.042(3) 0.015(2) -0.003(3) -0.002(3)
C50 0.040(4) 0.029(3) 0.030(2) 0.018(2) -0.001(2) 0.003(3)
C51 0.025(3) 0.028(2) 0.022(2) 0.0087(18) -0.0031(18) -0.0013(19)
C52 0.027(2) 0.016(2) 0.020(2) 0.0090(16) 0.0033(16) -0.0002(17)
C53 0.028(2) 0.030(3) 0.022(2) 0.0071(18) 0.0059(17) -0.0052(18)
C54 0.032(3) 0.044(3) 0.037(3) 0.012(2) 0.015(2) -0.009(2)
C55 0.044(3) 0.058(5) 0.029(3) 0.018(3) 0.019(2) -0.001(3)
C56 0.047(3) 0.041(4) 0.018(2) 0.009(3) 0.005(2) 0.003(3)
C57 0.027(3) 0.021(3) 0.024(2) 0.0077(19) 0.0016(18) -0.004(3)
C58 0.024(2) 0.021(2) 0.017(2) 0.0090(18) 0.0027(16) -0.0008(17)
C59 0.024(2) 0.028(3) 0.029(4) 0.016(2) 0.0024(17) -0.0029(19)
C60 0.028(2) 0.036(3) 0.036(4) 0.020(3) 0.010(2) 0.009(2)
C61 0.046(3) 0.025(2) 0.030(4) 0.011(2) 0.010(2) 0.010(2)
C62 0.040(3) 0.018(2) 0.034(2) 0.009(2) 0.008(2) -0.0021(19)
C63 0.032(3) 0.022(2) 0.028(2) 0.007(2) 0.010(2) -0.0005(18)
C64 0.025(2) 0.020(2) 0.026(2) 0.0105(16) 0.0010(16) 0.0031(15)
C65 0.030(2) 0.031(2) 0.031(2) 0.0096(19) -0.0008(18) 0.0026(18)
C66 0.034(3) 0.044(3) 0.037(3) 0.013(2) -0.001(2) -0.008(2)
C67 0.048(3) 0.037(3) 0.029(2) 0.005(2) 0.000(2) -0.006(2)
C68 0.045(3) 0.039(3) 0.029(2) 0.004(2) 0.006(2) 0.004(2)
C69 0.029(2) 0.037(2) 0.026(2) 0.009(2) 0.0029(18) 0.0069(19)
C70 0.028(2) 0.031(2) 0.045(3) 0.009(2) 0.0059(19) 0.0087(18)
Si1A 0.0251(5) 0.0221(5) 0.0268(5) 0.0112(4) 0.0099(4) 0.0023(4)
Si2A 0.0268(5) 0.0269(5) 0.0275(5) 0.0111(4) 0.0027(4) 0.0014(4)
O1A 0.0295(14) 0.0333(15) 0.0381(15) 0.0206(12) 0.0074(11) 0.0017(11)
O1S 0.0487(18) 0.0380(16) 0.0362(16) 0.0119(13) 0.0001(13) 0.0017(13)
C1S 0.057(3) 0.097(4) 0.062(3) 0.048(3) 0.015(3) 0.020(3)
C2S 0.045(3) 0.082(4) 0.036(3) 0.008(2) 0.000(2) 0.009(3)
C3S 0.054(3) 0.035(2) 0.062(3) 0.017(2) -0.002(2) 0.002(2)
C4S 0.077(4) 0.055(3) 0.050(3) 0.031(2) 0.002(3) 0.004(3)

loop_
_atom_type_symbol
_atom_type_description
_atom_type_scat_dispersion_real
_atom_type_scat_dispersion_imag
_atom_type_scat_source
C C 0.0033 0.0016 'International Tables Vol C Tables 4.2.6.8 and 6.1.1.4'
H H 0.0000 0.0000 'International Tables Vol C Tables 4.2.6.8 and 6.1.1.4'
O O 0.0106 0.0060 'International Tables Vol C Tables 4.2.6.8 and 6.1.1.4'
Si Si 0.0817 0.0704 'International Tables Vol C Tables 4.2.6.8 and 6.1.1.4'

loop_
_geom_angle_atom_site_label_1
_geom_angle_atom_site_label_2
_geom_angle_atom_site_label_3
_geom_angle
O1 Si1 O4 109.01(17)
O1 Si1 C1 111.13(18)
O1 Si1 C4 113.6(2)
O4 Si1 C1 115.4(2)
O4 Si1 C4 113.1(2)
C4 Si1 C1 94.03(17)
O1 Si2 O2 108.77(14)
O1 Si2 C29 109.0(3)
O1 Si2 C35 108.5(3)
O2 Si2 C29 105.2(2)
O2 Si2 C35 109.6(4)
C29 Si2 C35 115.6(6)
O2 Si3 C36 112.4(2)
O2 Si3 C39 112.93(18)
O3 Si3 O2 108.64(15)
O3 Si3 C36 115.44(17)
O3 Si3 C39 113.08(19)
C39 Si3 C36 93.89(17)
O3 Si4 O4 108.97(17)
O3 Si4 C64 107.62(16)
O3 Si4 C70 108.43(19)
O4 Si4 C64 108.5(2)
O4 Si4 C70 110.6(2)
C70 Si4 C64 112.7(2)
Si1 O1 Si2 161.76(17)
Si3 O2 Si2 160.1(2)
Si3 O3 Si4 162.13(19)
Si1 O4 Si4 159.2(3)
C2 C1 Si1 106.5(3)
C2 C1 C5 128.8(3)
C5 C1 Si1 123.9(3)
C1 C2 C3 115.9(3)
C1 C2 C11 126.0(3)
C11 C2 C3 118.1(3)
C4 C3 C2 116.6(3)
C4 C3 C17 123.8(4)
C17 C3 C2 119.5(3)
C3 C4 Si1 106.8(3)
C3 C4 C23 128.1(4)
C23 C4 Si1 125.0(3)
C6 C5 C1 118.5(3)
C6 C5 C10 116.4(4)
C10 C5 C1 125.0(4)
C5 C6 H6 118.9
C7 C6 C5 122.1(4)
C7 C6 H6 118.9
C6 C7 H7 119.7
C8 C7 C6 120.6(4)
C8 C7 H7 119.7
C7 C8 H8 120.8
C7 C8 C9 118.3(4)
C9 C8 H8 120.8
C8 C9 H9 119.3
C10 C9 C8 121.4(4)
C10 C9 H9 119.3
C5 C10 H10 119.4
C9 C10 C5 121.2(4)
C9 C10 H10 119.4
C12 C11 C2 120.8(4)
C12 C11 C16 118.7(3)
C16 C11 C2 120.4(4)
C11 C12 H12 120.0
C11 C12 C13 120.0(4)
C13 C12 H12 120.0
C12 C13 H13 119.6
C14 C13 C12 120.7(4)
C14 C13 H13 119.6
C13 C14 H14 120.2
C13 C14 C15 119.5(4)
C15 C14 H14 120.2
C14 C15 H15 120.0
C16 C15 C14 120.0(4)
C16 C15 H15 120.0
C11 C16 H16 119.5
C15 C16 C11 121.0(4)
C15 C16 H16 119.5
C18 C17 C3 120.5(4)
C18 C17 C22 119.2(4)
C22 C17 C3 120.3(4)
C17 C18 H18 119.9
C19 C18 C17 120.2(4)
C19 C18 H18 119.9
C18 C19 H19 120.0
C20 C19 C18 120.0(4)
C20 C19 H19 120.0
C19 C20 H20 119.8
C21 C20 C19 120.5(4)
C21 C20 H20 119.8
C20 C21 H21 120.0
C20 C21 C22 119.9(4)
C22 C21 H21 120.0
C17 C22 H22 119.9
C21 C22 C17 120.2(4)
C21 C22 H22 119.9
C24 C23 C4 119.1(4)
C28 C23 C4 122.8(4)
C28 C23 C24 117.9(4)
C23 C24 H24 119.4
C25 C24 C23 121.2(4)
C25 C24 H24 119.4
C24 C25 H25 120.0
C26 C25 C24 119.9(4)
C26 C25 H25 120.0
C25 C26 H26 120.0
C25 C26 C27 120.0(4)
C27 C26 H26 120.0
C26 C27 H27 119.9
C28 C27 C26 120.2(4)
C28 C27 H27 119.9
C23 C28 H28 119.7
C27 C28 C23 120.7(4)
C27 C28 H28 119.7
C30 C29 Si2 119.5(4)
C34 C29 Si2 123.7(4)
C34 C29 C30 116.7(5)
C29 C30 H30 119.5
C31 C30 C29 121.0(5)
C31 C30 H30 119.5
C30 C31 H31 119.5
C32 C31 C30 120.9(5)
C32 C31 H31 119.5
C31 C32 H32 120.4
C33 C32 C31 119.1(5)
C33 C32 H32 120.4
C32 C33 H33 119.9
C32 C33 C34 120.1(5)
C34 C33 H33 119.9
C29 C34 C33 122.0(5)
C29 C34 H34 119.0
C33 C34 H34 119.0
Si2 C35 H35A 109.5
Si2 C35 H35B 109.5
Si2 C35 H35C 109.5
H35A C35 H35B 109.5
H35A C35 H35C 109.5
H35B C35 H35C 109.5
C37 C36 Si3 106.5(3)
C37 C36 C40 126.4(4)
C40 C36 Si3 127.0(3)
C36 C37 C38 115.9(3)
C36 C37 C46 124.5(4)
C46 C37 C38 119.6(3)
C39 C38 C37 116.7(3)
C39 C38 C52 123.7(3)
C52 C38 C37 119.6(3)
C38 C39 Si3 106.7(3)
C38 C39 C58 128.6(3)
C58 C39 Si3 124.0(3)
C41 C40 C36 118.6(4)
C41 C40 C45 118.6(4)
C45 C40 C36 122.8(3)
C40 C41 H41 119.7
C40 C41 C42 120.7(4)
C42 C41 H41 119.7
C41 C42 H42 119.7
C43 C42 C41 120.6(4)
C43 C42 H42 119.7
C42 C43 H43 120.6
C42 C43 C44 118.8(4)
C44 C43 H43 120.6
C43 C44 H44 119.5
C45 C44 C43 121.0(4)
C45 C44 H44 119.5
C40 C45 H45 119.8
C44 C45 C40 120.3(4)
C44 C45 H45 119.8
C47 C46 C37 120.9(3)
C51 C46 C37 120.8(3)
C51 C46 C47 118.2(3)
C46 C47 H47 119.7
C48 C47 C46 120.5(4)
C48 C47 H47 119.7
C47 C48 H48 119.8
C49 C48 C47 120.3(4)
C49 C48 H48 119.8
C48 C49 H49 120.1
C50 C49 C48 119.8(4)
C50 C49 H49 120.1
C49 C50 H50 119.9
C49 C50 C51 120.2(4)
C51 C50 H50 119.9
C46 C51 H51 119.6
C50 C51 C46 120.9(4)
C50 C51 H51 119.6
C53 C52 C38 120.7(4)
C53 C52 C57 119.2(3)
C57 C52 C38 120.1(3)
C52 C53 H53 119.9
C52 C53 C54 120.3(4)
C54 C53 H53 119.9
C53 C54 H54 120.0
C55 C54 C53 120.1(4)
C55 C54 H54 120.0
C54 C55 H55 120.1
C56 C55 C54 119.8(4)
C56 C55 H55 120.1
C55 C56 H56 119.8
C55 C56 C57 120.4(5)
C57 C56 H56 119.8
C52 C57 H57 119.9
C56 C57 C52 120.3(4)
C56 C57 H57 119.9
C59 C58 C39 123.4(3)
C63 C58 C39 118.8(3)
C63 C58 C59 117.5(4)
C58 C59 H59 119.4
C60 C59 C58 121.2(4)
C60 C59 H59 119.4
C59 C60 H60 119.9
C61 C60 C59 120.2(4)
C61 C60 H60 119.9
C60 C61 H61 120.2
C60 C61 C62 119.7(4)
C62 C61 H61 120.2
C61 C62 H62 119.9
C63 C62 C61 120.3(4)
C63 C62 H62 119.9
C58 C63 H63 119.5
C62 C63 C58 121.1(4)
C62 C63 H63 119.5
C65 C64 Si4 122.0(3)
C65 C64 C69 116.8(4)
C69 C64 Si4 121.0(3)
C64 C65 H65 119.2
C66 C65 C64 121.6(4)
C66 C65 H65 119.2
C65 C66 H66 119.8
C67 C66 C65 120.4(4)
C67 C66 H66 119.8
C66 C67 H67 120.3
C66 C67 C68 119.5(4)
C68 C67 H67 120.3
C67 C68 H68 120.0
C69 C68 C67 119.9(4)
C69 C68 H68 120.0
C64 C69 H69 119.1
C68 C69 C64 121.8(4)
C68 C69 H69 119.1
Si4 C70 H70A 109.5
Si4 C70 H70B 109.5
Si4 C70 H70C 109.5
H70A C70 H70B 109.5
H70A C70 H70C 109.5
H70B C70 H70C 109.5
O2A Si3A O3A 109.4(12)
O2A Si3A C36A 116.4(15)
O2A Si3A C39A 110.6(15)
O3A Si3A C36A 113.7(13)
O3A Si3A C39A 111.6(14)
C36A Si3A C39A 94.4(9)
O3A Si4A C64A 106.9(11)
O3A Si4A C70A 112.0(13)
O4A Si4A O3A 112.4(13)
O4A Si4A C64A 102.4(13)
O4A Si4A C70A 111.3(15)
C70A Si4A C64A 111.3(13)
Si4A O3A Si3A 168.6(18)
C2A C1A C5A 130.6(17)
C1A C2A C3A 116.4(13)
C1A C2A C11A 126.3(19)
C11A C2A C3A 117.3(18)
C4A C3A C2A 115.5(15)
C4A C3A C17A 124.3(17)
C17A C3A C2A 118.5(18)
C3A C4A C23A 125.0(17)
C6A C5A C1A 117.4(19)
C10A C5A C1A 121(3)
C10A C5A C6A 114(2)
C5A C6A H6A 119.5
C7A C6A C5A 121(2)
C7A C6A H6A 119.5
C6A C7A H7A 120.4
C8A C7A C6A 119.2(19)
C8A C7A H7A 120.4
C7A C8A H8A 121.1
C7A C8A C9A 118(2)
C9A C8A H8A 121.1
C8A C9A H9A 119.4
C10A C9A C8A 121(2)
C10A C9A H9A 119.4
C5A C10A H10A 120.3
C9A C10A C5A 119.4(19)
C9A C10A H10A 120.3
C12A C11A C2A 120(2)
C12A C11A C16A 117(2)
C16A C11A C2A 119(2)
C11A C12A H12A 120.7
C11A C12A C13A 119(2)
C13A C12A H12A 120.7
C12A C13A H13A 119.9
C14A C13A C12A 120(2)
C14A C13A H13A 119.9
C13A C14A H14A 120.0
C13A C14A C15A 120.0(19)
C15A C14A H14A 120.0
C14A C15A H15A 120.4
C14A C15A C16A 119(2)
C16A C15A H15A 120.4
C11A C16A H16A 120.5
C15A C16A C11A 119(2)
C15A C16A H16A 120.5
C18A C17A C3A 120.9(19)
C18A C17A C22A 118.6(16)
C22A C17A C3A 120.4(19)
C17A C18A H18A 119.4
C17A C18A C19A 121.3(19)
C19A C18A H18A 119.4
C18A C19A H19A 121.1
C20A C19A C18A 118(2)
C20A C19A H19A 121.1
C19A C20A H20A 120.3
C21A C20A C19A 119(3)
C21A C20A H20A 120.3
C20A C21A H21A 120.5
C20A C21A C22A 119(2)
C22A C21A H21A 120.5
C17A C22A H22A 120.2
C21A C22A C17A 120(2)
C21A C22A H22A 120.2
C24A C23A C4A 118.2(19)
C28A C23A C4A 125.0(19)
C28A C23A C24A 116.8(16)
C23A C24A H24A 119.4
C25A C24A C23A 121(2)
C25A C24A H24A 119.4
C24A C25A H25A 120.3
C26A C25A C24A 119(2)
C26A C25A H25A 120.3
C25A C26A H26A 120.4
C25A C26A C27A 119(2)
C27A C26A H26A 120.4
C26A C27A H27A 119.9
C26A C27A C28A 120(2)
C28A C27A H27A 119.9
C23A C28A H28A 119.5
C27A C28A C23A 121.1(19)
C27A C28A H28A 119.5
C34A C29A C30A 116.0(17)
C29A C30A H30A 118.8
C31A C30A C29A 122.4(14)
C31A C30A H30A 118.8
C30A C31A H31A 120.2
C30A C31A C32A 119.6(12)
C32A C31A H31A 120.2
C31A C32A H32A 120.3
C33A C32A C31A 119.4(12)
C33A C32A H32A 120.3
C32A C33A H33A 119.7
C32A C33A C34A 120.7(12)
C34A C33A H33A 119.7
C29A C34A H34A 119.1
C33A C34A C29A 121.8(14)
C33A C34A H34A 119.1
H35D C35A H35E 109.5
H35D C35A H35F 109.5
H35E C35A H35F 109.5
C37A C36A Si3A 105.9(11)
C37A C36A C40A 127.9(19)
C40A C36A Si3A 125.7(16)
C36A C37A C38A 116.8(13)
C36A C37A C46A 124.2(18)
C46A C37A C38A 119.0(17)
C39A C38A C37A 116.0(15)
C39A C38A C52A 122(2)
C52A C38A C37A 120.8(17)
C38A C39A Si3A 104.8(12)
C38A C39A C58A 127(2)
C58A C39A Si3A 126.1(16)
C41A C40A C36A 119(2)
C41A C40A C45A 118.0(16)
C45A C40A C36A 123.1(19)
C40A C41A H41A 120.1
C40A C41A C42A 120(2)
C42A C41A H41A 120.1
C41A C42A H42A 120.0
C43A C42A C41A 120(2)
C43A C42A H42A 120.0
C42A C43A H43A 121.0
C42A C43A C44A 117.9(19)
C44A C43A H43A 121.0
C43A C44A H44A 120.1
C45A C44A C43A 120(2)
C45A C44A H44A 120.1
C40A C45A H45A 120.4
C44A C45A C40A 119(2)
C44A C45A H45A 120.4
C47A C46A C37A 118(2)
C51A C46A C37A 120(2)
C51A C46A C47A 117.6(19)
C46A C47A H47A 120.8
C48A C47A C46A 118.5(19)
C48A C47A H47A 120.8
C47A C48A H48A 120.5
C47A C48A C49A 119(2)
C49A C48A H48A 120.5
C48A C49A H49A 120.9
C50A C49A C48A 118(3)
C50A C49A H49A 120.9
C49A C50A H50A 120.8
C49A C50A C51A 118(2)
C51A C50A H50A 120.8
C46A C51A H51A 120.4
C50A C51A C46A 119.2(19)
C50A C51A H51A 120.4
C53A C52A C38A 120.9(19)
C53A C52A C57A 118.8(17)
C57A C52A C38A 120(2)
C52A C53A H53A 119.9
C52A C53A C54A 120.3(18)
C54A C53A H53A 119.9
C53A C54A H54A 119.8
C55A C54A C53A 120.4(19)
C55A C54A H54A 119.8
C54A C55A H55A 120.2
C56A C55A C54A 119.6(19)
C56A C55A H55A 120.2
C55A C56A H56A 120.0
C55A C56A C57A 120.0(19)
C57A C56A H56A 120.0
C52A C57A H57A 119.8
C56A C57A C52A 120.5(19)
C56A C57A H57A 119.8
C59A C58A C39A 122(2)
C63A C58A C39A 120.7(19)
C63A C58A C59A 116.7(16)
C58A C59A H59A 118.8
C60A C59A C58A 122(2)
C60A C59A H59A 118.8
C59A C60A H60A 120.2
C59A C60A C61A 119.7(19)
C61A C60A H60A 120.2
C60A C61A H61A 120.7
C60A C61A C62A 119(2)
C62A C61A H61A 120.7
C61A C62A H62A 119.4
C63A C62A C61A 121(2)
C63A C62A H62A 119.4
C58A C63A H63A 119.7
C62A C63A C58A 120.5(19)
C62A C63A H63A 119.7
C65A C64A Si4A 121.7(14)
C69A C64A Si4A 120.3(14)
C69A C64A C65A 117.7(15)
C64A C65A H65A 120.1
C66A C65A C64A 119.8(17)
C66A C65A H65A 120.1
C65A C66A H66A 119.4
C67A C66A C65A 121.2(18)
C67A C66A H66A 119.4
C66A C67A H67A 120.0
C66A C67A C68A 120.0(18)
C68A C67A H67A 120.0
C67A C68A H68A 120.7
C69A C68A C67A 118.5(18)
C69A C68A H68A 120.7
C64A C69A H69A 118.9
C68A C69A C64A 122.2(18)
C68A C69A H69A 118.9
Si4A C70A H70D 109.5
Si4A C70A H70E 109.5
Si4A C70A H70F 109.5
H70D C70A H70E 109.5
H70D C70A H70F 109.5
H70E C70A H70F 109.5
C2S O1S C3S 112.6(3)
H1SA C1S H1SB 109.5
H1SA C1S H1SC 109.5
H1SB C1S H1SC 109.5
C2S C1S H1SA 109.5
C2S C1S H1SB 109.5
C2S C1S H1SC 109.5
O1S C2S C1S 109.0(4)
O1S C2S H2SA 109.9
O1S C2S H2SB 109.9
C1S C2S H2SA 109.9
C1S C2S H2SB 109.9
H2SA C2S H2SB 108.3
O1S C3S H3SA 109.8
O1S C3S H3SB 109.8
O1S C3S C4S 109.3(4)
H3SA C3S H3SB 108.3
C4S C3S H3SA 109.8
C4S C3S H3SB 109.8
C3S C4S H4SA 109.5
C3S C4S H4SB 109.5
C3S C4S H4SC 109.5
H4SA C4S H4SB 109.5
H4SA C4S H4SC 109.5
H4SB C4S H4SC 109.5
C6S O2S C7S 114(2)
H5SA C5S H5SB 109.5
H5SA C5S H5SC 109.5
H5SB C5S H5SC 109.5
C6S C5S H5SA 109.5
C6S C5S H5SB 109.5
C6S C5S H5SC 109.5
O2S C6S C5S 111(3)
O2S C6S H6SA 109.5
O2S C6S H6SB 109.5
C5S C6S H6SA 109.5
C5S C6S H6SB 109.5
H6SA C6S H6SB 108.1
O2S C7S H7SA 109.5
O2S C7S H7SB 109.5
O2S C7S C8S 111(3)
H7SA C7S H7SB 108.1
C8S C7S H7SA 109.5
C8S C7S H7SB 109.5
C7S C8S H8SA 109.5
C7S C8S H8SB 109.5
C7S C8S H8SC 109.5
H8SA C8S H8SB 109.5
H8SA C8S H8SC 109.5
H8SB C8S H8SC 109.5

loop_
_geom_bond_atom_site_label_1
_geom_bond_atom_site_label_2
_geom_bond_distance
Si1 O1 1.608(3)
Si1 O4 1.621(3)
Si1 C1 1.862(4)
Si1 C4 1.854(4)
Si2 O1 1.623(3)
Si2 O2 1.633(3)
Si2 C29 1.835(7)
Si2 C35 1.847(8)
Si3 O2 1.615(3)
Si3 O3 1.607(3)
Si3 C36 1.869(4)
Si3 C39 1.853(4)
Si4 O3 1.626(3)
Si4 O4 1.631(3)
Si4 C64 1.851(4)
Si4 C70 1.840(4)
C1 C2 1.363(5)
C1 C5 1.471(5)
C2 C3 1.517(5)
C2 C11 1.489(5)
C3 C4 1.349(5)
C3 C17 1.496(5)
C4 C23 1.476(5)
C5 C6 1.393(5)
C5 C10 1.394(5)
C6 H6 0.9500
C6 C7 1.381(5)
C7 H7 0.9500
C7 C8 1.371(6)
C8 H8 0.9500
C8 C9 1.381(7)
C9 H9 0.9500
C9 C10 1.378(6)
C10 H10 0.9500
C11 C12 1.388(5)
C11 C16 1.393(5)
C12 H12 0.9500
C12 C13 1.399(5)
C13 H13 0.9500
C13 C14 1.373(7)
C14 H14 0.9500
C14 C15 1.390(7)
C15 H15 0.9500
C15 C16 1.382(5)
C16 H16 0.9500
C17 C18 1.387(5)
C17 C22 1.396(6)
C18 H18 0.9500
C18 C19 1.387(6)
C19 H19 0.9500
C19 C20 1.382(8)
C20 H20 0.9500
C20 C21 1.373(6)
C21 H21 0.9500
C21 C22 1.390(5)
C22 H22 0.9500
C23 C24 1.396(5)
C23 C28 1.396(6)
C24 H24 0.9500
C24 C25 1.386(6)
C25 H25 0.9500
C25 C26 1.369(6)
C26 H26 0.9500
C26 C27 1.386(6)
C27 H27 0.9500
C27 C28 1.383(6)
C28 H28 0.9500
C29 C30 1.411(7)
C29 C34 1.388(8)
C30 H30 0.9500
C30 C31 1.381(7)
C31 H31 0.9500
C31 C32 1.380(8)
C32 H32 0.9500
C32 C33 1.377(7)
C33 H33 0.9500
C33 C34 1.390(7)
C34 H34 0.9500
C35 H35A 0.9800
C35 H35B 0.9800
C35 H35C 0.9800
C36 C37 1.361(5)
C36 C40 1.481(5)
C37 C38 1.516(5)
C37 C46 1.486(5)
C38 C39 1.357(5)
C38 C52 1.490(5)
C39 C58 1.476(5)
C40 C41 1.385(5)
C40 C45 1.398(6)
C41 H41 0.9500
C41 C42 1.393(5)
C42 H42 0.9500
C42 C43 1.380(6)
C43 H43 0.9500
C43 C44 1.388(6)
C44 H44 0.9500
C44 C45 1.382(6)
C45 H45 0.9500
C46 C47 1.403(5)
C46 C51 1.397(5)
C47 H47 0.9500
C47 C48 1.385(5)
C48 H48 0.9500
C48 C49 1.383(8)
C49 H49 0.9500
C49 C50 1.383(6)
C50 H50 0.9500
C50 C51 1.384(5)
C51 H51 0.9500
C52 C53 1.387(5)
C52 C57 1.391(5)
C53 H53 0.9500
C53 C54 1.392(6)
C54 H54 0.9500
C54 C55 1.384(7)
C55 H55 0.9500
C55 C56 1.377(6)
C56 H56 0.9500
C56 C57 1.388(5)
C57 H57 0.9500
C58 C59 1.403(5)
C58 C63 1.396(5)
C59 H59 0.9500
C59 C60 1.380(6)
C60 H60 0.9500
C60 C61 1.377(5)
C61 H61 0.9500
C61 C62 1.385(6)
C62 H62 0.9500
C62 C63 1.382(6)
C63 H63 0.9500
C64 C65 1.396(5)
C64 C69 1.398(6)
C65 H65 0.9500
C65 C66 1.380(6)
C66 H66 0.9500
C66 C67 1.373(7)
C67 H67 0.9500
C67 C68 1.387(7)
C68 H68 0.9500
C68 C69 1.378(6)
C69 H69 0.9500
C70 H70A 0.9800
C70 H70B 0.9800
C70 H70C 0.9800
Si3A O2A 1.561(15)
Si3A O3A 1.619(14)
Si3A C36A 1.851(15)
Si3A C39A 1.865(15)
Si4A O3A 1.613(13)
Si4A O4A 1.609(16)
Si4A C64A 1.878(15)
Si4A C70A 1.829(16)
C1A C2A 1.355(16)
C1A C5A 1.475(15)
C2A C3A 1.519(16)
C2A C11A 1.492(15)
C3A C4A 1.361(16)
C3A C17A 1.501(15)
C4A C23A 1.484(15)
C5A C6A 1.402(18)
C5A C10A 1.402(19)
C6A H6A 0.9500
C6A C7A 1.387(18)
C7A H7A 0.9500
C7A C8A 1.374(18)
C8A H8A 0.9500
C8A C9A 1.381(19)
C9A H9A 0.9500
C9A C10A 1.377(18)
C10A H10A 0.9500
C11A C12A 1.392(18)
C11A C16A 1.399(19)
C12A H12A 0.9500
C12A C13A 1.402(18)
C13A H13A 0.9500
C13A C14A 1.369(18)
C14A H14A 0.9500
C14A C15A 1.388(19)
C15A H15A 0.9500
C15A C16A 1.389(18)
C16A H16A 0.9500
C17A C18A 1.387(18)
C17A C22A 1.399(18)
C18A H18A 0.9500
C18A C19A 1.389(18)
C19A H19A 0.9500
C19A C20A 1.39(2)
C20A H20A 0.9500
C20A C21A 1.375(19)
C21A H21A 0.9500
C21A C22A 1.396(18)
C22A H22A 0.9500
C23A C24A 1.399(17)
C23A C28A 1.394(18)
C24A H24A 0.9500
C24A C25A 1.390(18)
C25A H25A 0.9500
C25A C26A 1.368(19)
C26A H26A 0.9500
C26A C27A 1.386(18)
C27A H27A 0.9500
C27A C28A 1.387(18)
C28A H28A 0.9500
C29A C30A 1.407(18)
C29A C34A 1.395(18)
C30A H30A 0.9500
C30A C31A 1.380(15)
C31A H31A 0.9500
C31A C32A 1.397(15)
C32A H32A 0.9500
C32A C33A 1.364(15)
C33A H33A 0.9500
C33A C34A 1.392(15)
C34A H34A 0.9500
C35A H35D 0.9800
C35A H35E 0.9800
C35A H35F 0.9800
C36A C37A 1.354(16)
C36A C40A 1.474(15)
C37A C38A 1.512(16)
C37A C46A 1.490(15)
C38A C39A 1.365(17)
C38A C52A 1.491(15)
C39A C58A 1.472(16)
C40A C41A 1.387(18)
C40A C45A 1.389(18)
C41A H41A 0.9500
C41A C42A 1.391(18)
C42A H42A 0.9500
C42A C43A 1.376(19)
C43A H43A 0.9500
C43A C44A 1.397(18)
C44A H44A 0.9500
C44A C45A 1.387(18)
C45A H45A 0.9500
C46A C47A 1.412(18)
C46A C51A 1.401(18)
C47A H47A 0.9500
C47A C48A 1.388(18)
C48A H48A 0.9500
C48A C49A 1.39(2)
C49A H49A 0.9500
C49A C50A 1.389(19)
C50A H50A 0.9500
C50A C51A 1.390(18)
C51A H51A 0.9500
C52A C53A 1.385(17)
C52A C57A 1.393(17)
C53A H53A 0.9500
C53A C54A 1.386(18)
C54A H54A 0.9500
C54A C55A 1.383(18)
C55A H55A 0.9500
C55A C56A 1.379(18)
C56A H56A 0.9500
C56A C57A 1.388(18)
C57A H57A 0.9500
C58A C59A 1.406(17)
C58A C63A 1.398(17)
C59A H59A 0.9500
C59A C60A 1.374(18)
C60A H60A 0.9500
C60A C61A 1.385(18)
C61A H61A 0.9500
C61A C62A 1.386(19)
C62A H62A 0.9500
C62A C63A 1.380(18)
C63A H63A 0.9500
C64A C65A 1.390(17)
C64A C69A 1.387(17)
C65A H65A 0.9500
C65A C66A 1.377(18)
C66A H66A 0.9500
C66A C67A 1.371(18)
C67A H67A 0.9500
C67A C68A 1.379(18)
C68A H68A 0.9500
C68A C69A 1.379(18)
C69A H69A 0.9500
C70A H70D 0.9800
C70A H70E 0.9800
C70A H70F 0.9800
O1S C2S 1.415(5)
O1S C3S 1.425(5)
C1S H1SA 0.9800
C1S H1SB 0.9800
C1S H1SC 0.9800
C1S C2S 1.500(7)
C2S H2SA 0.9900
C2S H2SB 0.9900
C3S H3SA 0.9900
C3S H3SB 0.9900
C3S C4S 1.485(6)
C4S H4SA 0.9800
C4S H4SB 0.9800
C4S H4SC 0.9800
O2S C6S 1.42(2)
O2S C7S 1.42(2)
C5S H5SA 0.9800
C5S H5SB 0.9800
C5S H5SC 0.9800
C5S C6S 1.50(2)
C6S H6SA 0.9900
C6S H6SB 0.9900
C7S H7SA 0.9900
C7S H7SB 0.9900
C7S C8S 1.48(2)
C8S H8SA 0.9800
C8S H8SB 0.9800
C8S H8SC 0.9800

loop_
_geom_torsion_atom_site_label_1
_geom_torsion_atom_site_label_2
_geom_torsion_atom_site_label_3
_geom_torsion_atom_site_label_4
_geom_torsion
Si1 C1 C2 C3 -3.2(7)
Si1 C1 C2 C11 174.5(5)
Si1 C1 C5 C6 34.8(7)
Si1 C1 C5 C10 -144.1(5)
Si1 C4 C23 C24 46.4(7)
Si1 C4 C23 C28 -128.2(5)
Si2 C29 C30 C31 175.4(4)
Si2 C29 C34 C33 -174.7(5)
Si3 C36 C37 C38 -5.7(4)
Si3 C36 C37 C46 175.6(3)
Si3 C36 C40 C41 51.0(5)
Si3 C36 C40 C45 -129.9(4)
Si3 C39 C58 C59 -138.2(6)
Si3 C39 C58 C63 35.4(7)
Si4 C64 C65 C66 176.9(3)
Si4 C64 C69 C68 -176.0(3)
O1 Si1 O4 Si4 6.7(10)
O1 Si1 C1 C2 -115.3(4)
O1 Si1 C1 C5 55.4(5)
O1 Si1 C4 C3 114.9(4)
O1 Si1 C4 C23 -67.8(5)
O1 Si2 O2 Si3 3.5(9)
O1 Si2 C29 C30 -73.6(6)
O1 Si2 C29 C34 102.6(6)
O2 Si2 O1 Si1 5.3(7)
O2 Si2 C29 C30 169.9(5)
O2 Si2 C29 C34 -13.9(7)
O2 Si3 O3 Si4 -1.5(7)
O2 Si3 C36 C37 -111.3(3)
O2 Si3 C36 C40 65.0(4)
O2 Si3 C39 C38 112.5(3)
O2 Si3 C39 C58 -76.4(4)
O3 Si3 O2 Si2 3.4(9)
O3 Si3 C36 C37 123.3(3)
O3 Si3 C36 C40 -60.3(4)
O3 Si3 C39 C38 -123.6(3)
O3 Si3 C39 C58 47.5(4)
O3 Si4 O4 Si1 4.2(10)
O3 Si4 C64 C65 -80.6(3)
O3 Si4 C64 C69 95.2(3)
O4 Si1 O1 Si2 -14.6(7)
O4 Si1 C1 C2 120.0(4)
O4 Si1 C1 C5 -69.4(5)
O4 Si1 C4 C3 -120.0(4)
O4 Si1 C4 C23 57.2(5)
O4 Si4 O3 Si3 -7.3(7)
O4 Si4 C64 C65 161.7(3)
O4 Si4 C64 C69 -22.5(4)
C1 Si1 O1 Si2 -142.8(6)
C1 Si1 O4 Si4 132.6(8)
C1 Si1 C4 C3 -0.2(4)
C1 Si1 C4 C23 177.0(5)
C1 C2 C3 C4 3.4(8)
C1 C2 C3 C17 -178.2(5)
C1 C2 C11 C12 65.9(9)
C1 C2 C11 C16 -117.1(7)
C1 C5 C6 C7 -177.3(5)
C1 C5 C10 C9 176.9(5)
C2 C1 C5 C6 -156.8(6)
C2 C1 C5 C10 24.4(10)
C2 C3 C4 Si1 -1.5(6)
C2 C3 C4 C23 -178.6(5)
C2 C3 C17 C18 -124.4(5)
C2 C3 C17 C22 55.4(8)
C2 C11 C12 C13 179.2(6)
C2 C11 C16 C15 179.6(6)
C3 C2 C11 C12 -116.4(7)
C3 C2 C11 C16 60.6(7)
C3 C4 C23 C24 -137.0(6)
C3 C4 C23 C28 48.5(8)
C3 C17 C18 C19 180.0(4)
C3 C17 C22 C21 179.3(8)
C4 Si1 O1 Si2 112.6(6)
C4 Si1 O4 Si4 -120.7(9)
C4 Si1 C1 C2 2.0(5)
C4 Si1 C1 C5 172.6(5)
C4 C3 C17 C18 53.9(7)
C4 C3 C17 C22 -126.3(8)
C4 C23 C24 C25 -174.3(5)
C4 C23 C28 C27 173.3(5)
C5 C1 C2 C3 -173.2(5)
C5 C1 C2 C11 4.5(10)
C5 C6 C7 C8 -0.2(8)
C6 C5 C10 C9 -2.0(8)
C6 C7 C8 C9 -0.8(8)
C7 C8 C9 C10 0.5(8)
C8 C9 C10 C5 1.0(8)
C10 C5 C6 C7 1.6(8)
C11 C2 C3 C4 -174.5(5)
C11 C2 C3 C17 3.9(7)
C11 C12 C13 C14 0.1(11)
C12 C11 C16 C15 -3.4(9)
C12 C13 C14 C15 -1.1(10)
C13 C14 C15 C16 -0.2(12)
C14 C15 C16 C11 2.5(12)
C16 C11 C12 C13 2.1(10)
C17 C3 C4 Si1 -179.9(3)
C17 C3 C4 C23 3.0(9)
C17 C18 C19 C20 0.5(9)
C18 C17 C22 C21 -0.9(13)
C18 C19 C20 C21 -0.4(14)
C19 C20 C21 C22 -0.3(17)
C20 C21 C22 C17 0.9(17)
C22 C17 C18 C19 0.1(9)
C23 C24 C25 C26 0.3(10)
C24 C23 C28 C27 -1.3(7)
C24 C25 C26 C27 -0.3(10)
C25 C26 C27 C28 -0.4(9)
C26 C27 C28 C23 1.2(8)
C28 C23 C24 C25 0.5(8)
C29 Si2 O1 Si1 -108.9(6)
C29 Si2 O2 Si3 120.1(9)
C29 C30 C31 C32 -0.5(8)
C30 C29 C34 C33 1.6(9)
C30 C31 C32 C33 1.5(8)
C31 C32 C33 C34 -0.9(8)
C32 C33 C34 C29 -0.6(8)
C34 C29 C30 C31 -1.0(9)
C35 Si2 O1 Si1 124.4(8)
C35 Si2 O2 Si3 -115.0(9)
C35 Si2 C29 C30 48.8(6)
C35 Si2 C29 C34 -135.0(6)
C36 Si3 O2 Si2 -125.6(8)
C36 Si3 O3 Si4 125.8(7)
C36 Si3 C39 C38 -3.8(3)
C36 Si3 C39 C58 167.3(4)
C36 C37 C38 C39 3.1(6)
C36 C37 C38 C52 -174.0(4)
C36 C37 C46 C47 51.7(6)
C36 C37 C46 C51 -124.6(4)
C36 C40 C41 C42 178.5(5)
C36 C40 C45 C44 179.5(5)
C37 C36 C40 C41 -133.3(5)
C37 C36 C40 C45 45.7(6)
C37 C38 C39 Si3 1.3(5)
C37 C38 C39 C58 -169.2(4)
C37 C38 C52 C53 57.4(6)
C37 C38 C52 C57 -125.1(8)
C37 C46 C47 C48 -177.6(4)
C37 C46 C51 C50 178.1(6)
C38 C37 C46 C47 -127.0(5)
C38 C37 C46 C51 56.7(5)
C38 C39 C58 C59 30.9(9)
C38 C39 C58 C63 -155.5(6)
C38 C52 C53 C54 175.8(4)
C38 C52 C57 C56 -177.0(14)
C39 Si3 O2 Si2 129.7(8)
C39 Si3 O3 Si4 -127.7(7)
C39 Si3 C36 C37 5.5(3)
C39 Si3 C36 C40 -178.2(4)
C39 C38 C52 C53 -119.5(5)
C39 C38 C52 C57 58.0(9)
C39 C58 C59 C60 176.1(6)
C39 C58 C63 C62 -176.0(6)
C40 C36 C37 C38 177.9(4)
C40 C36 C37 C46 -0.8(6)
C40 C41 C42 C43 1.6(10)
C41 C40 C45 C44 -1.5(7)
C41 C42 C43 C44 -0.5(10)
C42 C43 C44 C45 -1.6(10)
C43 C44 C45 C40 2.6(9)
C45 C40 C41 C42 -0.6(8)
C46 C37 C38 C39 -178.0(4)
C46 C37 C38 C52 4.8(5)
C46 C47 C48 C49 -0.9(11)
C47 C46 C51 C50 1.7(8)
C47 C48 C49 C50 2.6(17)
C48 C49 C50 C51 -2.2(17)
C49 C50 C51 C46 0.0(12)
C51 C46 C47 C48 -1.3(7)
C52 C38 C39 Si3 178.3(3)
C52 C38 C39 C58 7.8(7)
C52 C53 C54 C55 1.9(8)
C53 C52 C57 C56 0.6(19)
C53 C54 C55 C56 -0.8(16)
C54 C55 C56 C57 0(3)
C55 C56 C57 C52 0(3)
C57 C52 C53 C54 -1.8(9)
C58 C59 C60 C61 -1.1(12)
C59 C58 C63 C62 -2.1(10)
C59 C60 C61 C62 -0.8(11)
C60 C61 C62 C63 1.2(11)
C61 C62 C63 C58 0.3(10)
C63 C58 C59 C60 2.5(11)
C64 Si4 O3 Si3 -124.8(7)
C64 Si4 O4 Si1 121.1(9)
C64 C65 C66 C67 -1.0(7)
C65 C64 C69 C68 0.0(6)
C65 C66 C67 C68 0.1(7)
C66 C67 C68 C69 0.8(7)
C67 C68 C69 C64 -0.9(7)
C69 C64 C65 C66 1.0(6)
C70 Si4 O3 Si3 113.1(7)
C70 Si4 O4 Si1 -114.8(9)
C70 Si4 C64 C65 38.9(4)
C70 Si4 C64 C69 -145.3(3)
Si3A C36A C37A C38A -3(5)
Si3A C36A C37A C46A 180(3)
Si3A C36A C40A C41A 54(6)
Si3A C36A C40A C45A -129(4)
Si3A C39A C58A C59A -147(6)
Si3A C39A C58A C63A 27(8)
Si4A C64A C65A C66A 180(3)
Si4A C64A C69A C68A 176(3)
O2A Si3A O3A Si4A 10(9)
O2A Si3A C36A C37A -106(3)
O2A Si3A C36A C40A 82(3)
O2A Si3A C39A C38A 107(3)
O2A Si3A C39A C58A -57(4)
O3A Si3A C36A C37A 125(3)
O3A Si3A C36A C40A -47(3)
O3A Si3A C39A C38A -131(3)
O3A Si3A C39A C58A 65(4)
O3A Si4A C64A C65A 154(3)
O3A Si4A C64A C69A -32(3)
O4A Si4A O3A Si3A -1(9)
O4A Si4A C64A C65A -87(3)
O4A Si4A C64A C69A 87(3)
C1A C2A C3A C4A 9(9)
C1A C2A C3A C17A 175(5)
C1A C2A C11A C12A 68(8)
C1A C2A C11A C16A -89(7)
C1A C5A C6A C7A -178(5)
C1A C5A C10A C9A 176(5)
C2A C1A C5A C6A -159(7)
C2A C1A C5A C10A 53(9)
C2A C3A C4A C23A -170(5)
C2A C3A C17A C18A -130(6)
C2A C3A C17A C22A 48(10)
C2A C11A C12A C13A 179(7)
C2A C11A C16A C15A -175(6)
C3A C2A C11A C12A -115(8)
C3A C2A C11A C16A 88(8)
C3A C4A C23A C24A -152(6)
C3A C4A C23A C28A 29(8)
C3A C17A C18A C19A 178(4)
C3A C17A C22A C21A -179(9)
C4A C3A C17A C18A 35(8)
C4A C3A C17A C22A -147(8)
C4A C23A C24A C25A 168(6)
C4A C23A C28A C27A -174(6)
C5A C1A C2A C3A -179(5)
C5A C1A C2A C11A -2(10)
C5A C6A C7A C8A 8(9)
C6A C5A C10A C9A 27(7)
C6A C7A C8A C9A 13(10)
C7A C8A C9A C10A -13(9)
C8A C9A C10A C5A -8(8)
C10A C5A C6A C7A -28(8)
C11A C2A C3A C4A -169(4)
C11A C2A C3A C17A -3(7)
C11A C12A C13A C14A 6(13)
C12A C11A C16A C15A 27(10)
C12A C13A C14A C15A 7(12)
C13A C14A C15A C16A -3(13)
C14A C15A C16A C11A -15(12)
C16A C11A C12A C13A -23(11)
C17A C3A C4A C23A 25(8)
C17A C18A C19A C20A -11(8)
C18A C17A C22A C21A -1(15)
C18A C19A C20A C21A 23(12)
C19A C20A C21A C22A -24(15)
C20A C21A C22A C17A 12(17)
C22A C17A C18A C19A 0(10)
C23A C24A C25A C26A 17(12)
C24A C23A C28A C27A 7(10)
C24A C25A C26A C27A -15(12)
C25A C26A C27A C28A 9(11)
C26A C27A C28A C23A -5(11)
C28A C23A C24A C25A -12(10)
C29A C30A C31A C32A 0(4)
C30A C29A C34A C33A 5(6)
C30A C31A C32A C33A 1(3)
C31A C32A C33A C34A 1(3)
C32A C33A C34A C29A -4(4)
C34A C29A C30A C31A -3(6)
C36A Si3A O3A Si4A 142(8)
C36A Si3A C39A C38A -13(4)
C36A Si3A C39A C58A -178(4)
C36A C37A C38A C39A -9(7)
C36A C37A C38A C52A -176(4)
C36A C37A C46A C47A 84(6)
C36A C37A C46A C51A -121(5)
C36A C40A C41A C42A 180(6)
C36A C40A C45A C44A -159(5)
C37A C36A C40A C41A -115(6)
C37A C36A C40A C45A 61(6)
C37A C38A C39A Si3A 14(5)
C37A C38A C39A C58A 179(4)
C37A C38A C52A C53A 49(7)
C37A C38A C52A C57A -126(9)
C37A C46A C47A C48A 178(5)
C37A C46A C51A C50A -178(7)
C38A C37A C46A C47A -94(6)
C38A C37A C46A C51A 62(6)
C38A C39A C58A C59A 52(9)
C38A C39A C58A C63A -134(7)
C38A C52A C53A C54A -180(4)
C38A C52A C57A C56A -179(13)
C39A Si3A O3A Si4A -113(9)
C39A Si3A C36A C37A 9(3)
C39A Si3A C36A C40A -163(3)
C39A C38A C52A C53A -118(6)
C39A C38A C52A C57A 68(10)
C39A C58A C59A C60A 167(8)
C39A C58A C63A C62A -173(7)
C40A C36A C37A C38A 169(4)
C40A C36A C37A C46A -9(6)
C40A C41A C42A C43A -18(12)
C41A C40A C45A C44A 17(7)
C41A C42A C43A C44A 13(12)
C42A C43A C44A C45A 7(11)
C43A C44A C45A C40A -23(9)
C45A C40A C41A C42A 3(9)
C46A C37A C38A C39A 169(4)
C46A C37A C38A C52A 2(6)
C46A C47A C48A C49A 2(11)
C47A C46A C51A C50A -22(9)
C47A C48A C49A C50A -26(14)
C48A C49A C50A C51A 26(15)
C49A C50A C51A C46A -1(12)
C51A C46A C47A C48A 22(8)
C52A C38A C39A Si3A -179(3)
C52A C38A C39A C58A -15(7)
C52A C53A C54A C55A 0(9)
C53A C52A C57A C56A 7(20)
C53A C54A C55A C56A 4(15)
C54A C55A C56A C57A -3(24)
C55A C56A C57A C52A -3(27)
C57A C52A C53A C54A -5(11)
C58A C59A C60A C61A 3(15)
C59A C58A C63A C62A 1(12)
C59A C60A C61A C62A 5(13)
C60A C61A C62A C63A -11(13)
C61A C62A C63A C58A 7(13)
C63A C58A C59A C60A -7(13)
C64A Si4A O3A Si3A 111(9)
C64A C65A C66A C67A 0(6)
C65A C64A C69A C68A -9(5)
C65A C66A C67A C68A -3(6)
C66A C67A C68A C69A 0(6)
C67A C68A C69A C64A 7(6)
C69A C64A C65A C66A 6(5)
C70A Si4A O3A Si3A -127(9)
C70A Si4A C64A C65A 32(3)
C70A Si4A C64A C69A -154(3)
C2S O1S C3S C4S 172.5(4)
C3S O1S C2S C1S 177.4(4)
C6S O2S C7S C8S -169(5)
C7S O2S C6S C5S -160(5)
